data_4306851
loop_
_publ_author_name
'Akira Tsuboyama'
'Katsuaki Kuge'
'Manabu Furugori'
'Shinjiro Okada'
'Mikio Hoshino'
'Kazunori Ueno'

_publ_contact_author_email tsuboyama.akira@canon.co.jp
_publ_contact_author_fax 'ENTER FAX NUMBER'
_publ_contact_author_name 'Akira Tsuboyama'
_publ_contact_author_phone +81-3-3758-2111
_publ_section_title
;
Photophysical Properties of Highly Luminescent Copper(I) Halide Complexes
Chelated with 1,2-Bis(diphenylphosphino)benzene
;
_journal_name_full 'Inorganic Chemistry'
_journal_page_first 1992
_journal_page_last 2001
_journal_paper_doi 10.1021/ic0608086
_journal_volume 46
_journal_year 2007
_chemical_absolute_configuration 'CHOOSE rm ad rmad syn or unk'
_chemical_formula_moiety 'C48 H40 Cu I P3 '
_chemical_formula_sum 'C48 H40 Cu I P3'
_chemical_formula_weight 900.22
_space_group_IT_number 4
_symmetry_cell_setting monoclinic
_symmetry_Int_Tables_number 4
_symmetry_space_group_name_Hall 'P 2yb'
_symmetry_space_group_name_H-M 'P 1 21 1'
_audit_creation_date 2005-01-25
_audit_creation_method 'by CrystalStructure 3.6.0'
_cell_angle_alpha 90
_cell_angle_beta 99.60(4)
_cell_angle_gamma 90
_cell_formula_units_Z 4
_cell_length_a 15.11(1)
_cell_length_b 14.67(1)
_cell_length_c 18.33(2)
_cell_measurement_reflns_used 34096
_cell_measurement_temperature 100.1
_cell_measurement_theta_max 27.5
_cell_measurement_theta_min 3.0
_cell_volume 4006(6)
_computing_cell_refinement PROCESS-AUTO
_computing_data_collection PROCESS-AUTO
_computing_data_reduction CrystalStructure
_computing_publication_material 'CrystalStructure 3.6.0'
_computing_structure_refinement CRYSTALS
_computing_structure_solution SIR92
_diffrn_detector_area_resol_mean 10.00
_diffrn_measured_fraction_theta_full 0.9841
_diffrn_measured_fraction_theta_max 0.9841
_diffrn_measurement_device_type 'Rigaku RAXIS-RAPID'
_diffrn_measurement_method \w
_diffrn_radiation_type 'Mo K\a'
_diffrn_radiation_wavelength 0.7107
_diffrn_reflns_av_R_equivalents 0.045
_diffrn_reflns_limit_h_max 18
_diffrn_reflns_limit_h_min -19
_diffrn_reflns_limit_k_max 19
_diffrn_reflns_limit_k_min -19
_diffrn_reflns_limit_l_max 23
_diffrn_reflns_limit_l_min -23
_diffrn_reflns_number 35524
_diffrn_reflns_theta_full 27.48
_diffrn_reflns_theta_max 27.48
_exptl_absorpt_coefficient_mu 1.470
_exptl_absorpt_correction_T_max 0.745
_exptl_absorpt_correction_T_min 0.367
_exptl_absorpt_correction_type multi-scan
_exptl_absorpt_process_details
;
    Higashi, T. (1995). Program for Absorption Correction.
    Rigaku Corporation, Tokyo, Japan.
;
_exptl_crystal_colour colorless
_exptl_crystal_density_diffrn 1.493
_exptl_crystal_density_method 'not measured'
_exptl_crystal_description block
_exptl_crystal_F_000 1820.00
_exptl_crystal_size_max 0.20
_exptl_crystal_size_mid 0.20
_exptl_crystal_size_min 0.20
_refine_diff_density_max 5.36
_refine_diff_density_min -3.69
_refine_ls_abs_structure_details 'Flack, H. D. (1983), Acta Cryst. A39, 876-881.'
_refine_ls_abs_structure_Flack 0.029(6)
_refine_ls_extinction_method none
_refine_ls_goodness_of_fit_ref 1.269
_refine_ls_hydrogen_treatment refall
_refine_ls_number_parameters 1034
_refine_ls_number_reflns 35498
_refine_ls_R_factor_gt 0.0370
_refine_ls_shift/su_max 0.0000
_refine_ls_structure_factor_coef Fsqd
_refine_ls_weighting_details 'w = 1/[0.0002Fo^2^ + 0.5000\s(Fo^2^)]/(4Fo^2^)'
_refine_ls_weighting_scheme calc
_refine_ls_wR_factor_ref 0.0820
_reflns_number_gt 30162
_reflns_number_total 35498
_reflns_threshold_expression F^2^>2.0\s(F^2^)
_cod_data_source_file ic0608086si20060511_082931.cif
_cod_data_source_block '_CudppbPPh3I'
_cod_original_cell_volume 4004(5)
_cod_original_formula_sum 'C48 H40 Cu I P3 '
_cod_database_code 4306851

loop_
_symmetry_equiv_pos_site_id
_symmetry_equiv_pos_as_xyz
1 +X,+Y,+Z
2 -X,1/2+Y,-Z

loop_
_atom_site_label
_atom_site_type_symbol
_atom_site_fract_x
_atom_site_fract_y
_atom_site_fract_z
_atom_site_U_iso_or_equiv
_atom_site_adp_type
_atom_site_occupancy
_atom_site_symmetry_multiplicity
_atom_site_calc_flag
_atom_site_refinement_flags
_atom_site_disorder_assembly
_atom_site_disorder_group
I(1) I -0.10164(1) 0.57482(2) 0.06826(1) 0.02417(5) Uani 1.00 1 d . . .
I(2) I 0.36594(1) 0.49330(2) 0.58905(1) 0.02112(5) Uani 1.00 1 d . . .
Cu(1) Cu -0.03442(2) 0.56611(3) 0.20805(2) 0.01716(9) Uani 1.00 1 d . . .
Cu(2) Cu 0.45608(2) 0.52510(3) 0.72285(2) 0.01645(9) Uani 1.00 1 d . . .
P(1) P 0.06516(5) 0.45072(6) 0.20984(5) 0.0177(2) Uani 1.00 1 d . . .
P(2) P -0.13453(5) 0.55262(5) 0.28759(5) 0.0171(2) Uani 1.00 1 d . . .
P(3) P 0.00221(5) 0.70647(6) 0.25612(5) 0.0178(2) Uani 1.00 1 d . . .
P(4) P 0.36456(5) 0.54159(6) 0.80612(5) 0.0191(2) Uani 1.00 1 d . . .
P(5) P 0.55604(5) 0.62742(5) 0.69273(5) 0.0160(2) Uani 1.00 1 d . . .
P(6) P 0.56568(5) 0.41749(5) 0.72840(5) 0.0179(2) Uani 1.00 1 d . . .
C(1) C -0.1568(2) 0.6698(2) 0.3110(2) 0.0169(8) Uani 1.00 1 d . . .
C(2) C -0.2323(2) 0.6936(2) 0.3416(2) 0.0212(8) Uani 1.00 1 d . . .
C(3) C -0.2465(2) 0.7828(2) 0.3614(2) 0.0236(9) Uani 1.00 1 d . . .
C(4) C -0.1851(2) 0.8491(2) 0.3505(2) 0.0252(9) Uani 1.00 1 d . . .
C(5) C -0.1104(2) 0.8271(2) 0.3202(2) 0.0213(9) Uani 1.00 1 d . . .
C(6) C -0.0937(2) 0.7374(2) 0.3011(2) 0.0159(8) Uani 1.00 1 d . . .
C(7) C -0.2459(2) 0.5015(2) 0.2585(2) 0.0196(8) Uani 1.00 1 d . . .
C(8) C -0.2939(2) 0.4546(2) 0.3050(2) 0.0261(9) Uani 1.00 1 d . . .
C(9) C -0.3767(2) 0.4133(2) 0.2757(2) 0.030(1) Uani 1.00 1 d . . .
C(10) C -0.4102(2) 0.4196(2) 0.2017(2) 0.031(1) Uani 1.00 1 d . . .
C(11) C -0.3641(2) 0.4682(2) 0.1554(2) 0.033(1) Uani 1.00 1 d . . .
C(12) C -0.2819(2) 0.5083(2) 0.1840(2) 0.0284(9) Uani 1.00 1 d . . .
C(13) C -0.0951(2) 0.5023(2) 0.3783(2) 0.0202(8) Uani 1.00 1 d . . .
C(14) C -0.0781(2) 0.5532(2) 0.4430(2) 0.0246(9) Uani 1.00 1 d . . .
C(15) C -0.0442(2) 0.5125(2) 0.5097(2) 0.032(1) Uani 1.00 1 d . . .
C(16) C -0.0294(2) 0.4195(3) 0.5133(2) 0.031(1) Uani 1.00 1 d . . .
C(17) C -0.0463(2) 0.3679(2) 0.4497(2) 0.028(1) Uani 1.00 1 d . . .
C(18) C -0.0782(2) 0.4090(2) 0.3827(2) 0.0234(9) Uani 1.00 1 d . . .
C(19) C 0.0220(2) 0.8121(2) 0.2087(2) 0.0208(9) Uani 1.00 1 d . . .
C(20) C -0.0308(3) 0.8290(2) 0.1409(2) 0.033(1) Uani 1.00 1 d . . .
C(21) C -0.0202(3) 0.9108(3) 0.1041(2) 0.042(1) Uani 1.00 1 d . . .
C(22) C 0.0410(2) 0.9740(2) 0.1342(2) 0.034(1) Uani 1.00 1 d . . .
C(23) C 0.0928(2) 0.9580(2) 0.2019(2) 0.034(1) Uani 1.00 1 d . . .
C(24) C 0.0828(2) 0.8782(2) 0.2400(2) 0.028(1) Uani 1.00 1 d . . .
C(25) C 0.1022(2) 0.6976(2) 0.3284(2) 0.0204(9) Uani 1.00 1 d . . .
C(26) C 0.1007(2) 0.7009(2) 0.4025(2) 0.0279(9) Uani 1.00 1 d . . .
C(27) C 0.1799(2) 0.6823(2) 0.4524(2) 0.031(1) Uani 1.00 1 d . . .
C(28) C 0.2588(3) 0.6613(2) 0.4278(2) 0.034(1) Uani 1.00 1 d . . .
C(29) C 0.2598(2) 0.6586(2) 0.3531(2) 0.028(1) Uani 1.00 1 d . . .
C(30) C 0.1821(2) 0.6756(2) 0.3036(2) 0.0219(9) Uani 1.00 1 d . . .
C(31) C 0.0120(2) 0.3598(2) 0.1500(2) 0.0189(8) Uani 1.00 1 d . . .
C(32) C 0.0457(2) 0.3253(2) 0.0912(2) 0.031(1) Uani 1.00 1 d . . .
C(33) C 0.0011(3) 0.2552(3) 0.0489(2) 0.043(1) Uani 1.00 1 d . . .
C(34) C -0.0755(3) 0.2206(2) 0.0656(2) 0.035(1) Uani 1.00 1 d . . .
C(35) C -0.1122(3) 0.2550(3) 0.1229(2) 0.039(1) Uani 1.00 1 d . . .
C(36) C -0.0699(2) 0.3250(2) 0.1635(2) 0.034(1) Uani 1.00 1 d . . .
C(37) C 0.1683(2) 0.4769(2) 0.1742(2) 0.0221(9) Uani 1.00 1 d . . .
C(38) C 0.2495(2) 0.4364(3) 0.2016(3) 0.047(1) Uani 1.00 1 d . . .
C(39) C 0.3266(3) 0.4618(3) 0.1758(3) 0.060(1) Uani 1.00 1 d . . .
C(40) C 0.3249(2) 0.5264(3) 0.1222(2) 0.041(1) Uani 1.00 1 d . . .
C(41) C 0.2460(2) 0.5662(3) 0.0937(2) 0.042(1) Uani 1.00 1 d . . .
C(42) C 0.1676(2) 0.5423(3) 0.1205(2) 0.037(1) Uani 1.00 1 d . . .
C(43) C 0.1066(2) 0.3912(2) 0.2963(2) 0.0217(9) Uani 1.00 1 d . . .
C(44) C 0.1382(2) 0.4427(2) 0.3590(2) 0.0261(9) Uani 1.00 1 d . . .
C(45) C 0.1740(2) 0.4016(3) 0.4249(2) 0.033(1) Uani 1.00 1 d . . .
C(46) C 0.1773(2) 0.3073(3) 0.4296(2) 0.031(1) Uani 1.00 1 d . . .
C(47) C 0.1456(2) 0.2553(2) 0.3686(2) 0.031(1) Uani 1.00 1 d . . .
C(48) C 0.1108(2) 0.2963(2) 0.3018(2) 0.0232(9) Uani 1.00 1 d . . .
C(49) C 0.6254(2) 0.5565(2) 0.6427(2) 0.0176(8) Uani 1.00 1 d . . .
C(50) C 0.6708(2) 0.5907(2) 0.5891(2) 0.0214(8) Uani 1.00 1 d . . .
C(51) C 0.7278(2) 0.5348(2) 0.5554(2) 0.0271(9) Uani 1.00 1 d . . .
C(52) C 0.7392(2) 0.4443(2) 0.5777(2) 0.0232(9) Uani 1.00 1 d . . .
C(53) C 0.6925(2) 0.4092(2) 0.6292(2) 0.0209(8) Uani 1.00 1 d . . .
C(54) C 0.6339(2) 0.4629(2) 0.6617(2) 0.0192(8) Uani 1.00 1 d . . .
C(55) C 0.5316(2) 0.7305(2) 0.6376(2) 0.0182(8) Uani 1.00 1 d . . .
C(56) C 0.4483(2) 0.7403(2) 0.5945(2) 0.0227(9) Uani 1.00 1 d . . .
C(57) C 0.4250(3) 0.8181(2) 0.5530(2) 0.029(1) Uani 1.00 1 d . . .
C(58) C 0.4875(2) 0.8885(2) 0.5551(2) 0.028(1) Uani 1.00 1 d . . .
C(59) C 0.5709(2) 0.8804(2) 0.5976(2) 0.029(1) Uani 1.00 1 d . . .
C(60) C 0.5933(2) 0.8022(2) 0.6401(2) 0.0253(9) Uani 1.00 1 d . . .
C(61) C 0.6368(2) 0.6656(2) 0.7719(2) 0.0175(8) Uani 1.00 1 d . . .
C(62) C 0.6025(2) 0.7049(2) 0.8309(2) 0.0255(9) Uani 1.00 1 d . . .
C(63) C 0.6574(2) 0.7269(2) 0.8958(2) 0.029(1) Uani 1.00 1 d . . .
C(64) C 0.7487(2) 0.7085(2) 0.9036(2) 0.0248(9) Uani 1.00 1 d . . .
C(65) C 0.7843(2) 0.6714(2) 0.8465(2) 0.029(1) Uani 1.00 1 d . . .
C(66) C 0.7285(2) 0.6496(2) 0.7803(2) 0.0243(9) Uani 1.00 1 d . . .
C(67) C 0.5365(2) 0.3013(2) 0.6974(2) 0.0181(8) Uani 1.00 1 d . . .
C(68) C 0.5264(2) 0.2326(2) 0.7476(2) 0.0257(9) Uani 1.00 1 d . . .
C(69) C 0.4963(2) 0.1470(2) 0.7232(2) 0.033(1) Uani 1.00 1 d . . .
C(70) C 0.4759(2) 0.1282(2) 0.6492(2) 0.030(1) Uani 1.00 1 d . . .
C(71) C 0.4842(2) 0.1960(2) 0.5983(2) 0.0260(9) Uani 1.00 1 d . . .
C(72) C 0.5123(2) 0.2823(2) 0.6219(2) 0.0257(9) Uani 1.00 1 d . . .
C(73) C 0.6458(2) 0.4012(2) 0.8128(2) 0.0215(9) Uani 1.00 1 d . . .
C(74) C 0.6433(2) 0.4624(2) 0.8708(2) 0.0251(9) Uani 1.00 1 d . . .
C(75) C 0.7050(2) 0.4558(2) 0.9359(2) 0.031(1) Uani 1.00 1 d . . .
C(76) C 0.7682(2) 0.3868(2) 0.9443(2) 0.032(1) Uani 1.00 1 d . . .
C(77) C 0.7703(2) 0.3260(3) 0.8883(2) 0.033(1) Uani 1.00 1 d . . .
C(78) C 0.7096(2) 0.3325(2) 0.8232(2) 0.0273(9) Uani 1.00 1 d . . .
C(79) C 0.2582(2) 0.5899(2) 0.7613(2) 0.0203(8) Uani 1.00 1 d . . .
C(80) C 0.1743(2) 0.5551(2) 0.7675(2) 0.0267(9) Uani 1.00 1 d . . .
C(81) C 0.0970(2) 0.5928(2) 0.7275(2) 0.037(1) Uani 1.00 1 d . . .
C(82) C 0.1021(2) 0.6653(3) 0.6812(2) 0.033(1) Uani 1.00 1 d . . .
C(83) C 0.1853(2) 0.7014(2) 0.6741(2) 0.032(1) Uani 1.00 1 d . . .
C(84) C 0.2626(2) 0.6631(2) 0.7137(2) 0.0266(9) Uani 1.00 1 d . . .
C(85) C 0.3337(2) 0.4365(2) 0.8484(2) 0.0196(8) Uani 1.00 1 d . . .
C(86) C 0.2929(2) 0.4349(2) 0.9104(2) 0.0272(9) Uani 1.00 1 d . . .
C(87) C 0.2678(2) 0.3534(2) 0.9388(2) 0.030(1) Uani 1.00 1 d . . .
C(88) C 0.2825(2) 0.2725(2) 0.9043(2) 0.030(1) Uani 1.00 1 d . . .
C(89) C 0.3220(2) 0.2719(2) 0.8427(2) 0.029(1) Uani 1.00 1 d . . .
C(90) C 0.3474(2) 0.3541(2) 0.8136(2) 0.0233(9) Uani 1.00 1 d . . .
C(91) C 0.3987(2) 0.6140(2) 0.8875(2) 0.0226(9) Uani 1.00 1 d . . .
C(92) C 0.3663(2) 0.7016(2) 0.8930(2) 0.032(1) Uani 1.00 1 d . . .
C(93) C 0.3952(3) 0.7553(3) 0.9538(2) 0.040(1) Uani 1.00 1 d . . .
C(94) C 0.4587(3) 0.7236(3) 1.0106(2) 0.040(1) Uani 1.00 1 d . . .
C(95) C 0.4919(3) 0.6366(3) 1.0066(2) 0.038(1) Uani 1.00 1 d . . .
C(96) C 0.4623(2) 0.5813(3) 0.9454(2) 0.032(1) Uani 1.00 1 d . . .
H(1) H -0.2745 0.6478 0.3487 0.025 Uiso 1.00 1 c R . .
H(2) H -0.2981 0.7978 0.3822 0.029 Uiso 1.00 1 c R . .
H(3) H -0.1950 0.9103 0.3641 0.029 Uiso 1.00 1 c R . .
H(4) H -0.0693 0.8736 0.3122 0.025 Uiso 1.00 1 c R . .
H(5) H -0.2701 0.4494 0.3562 0.032 Uiso 1.00 1 c R . .
H(6) H -0.4099 0.3813 0.3073 0.037 Uiso 1.00 1 c R . .
H(7) H -0.4657 0.3912 0.1823 0.036 Uiso 1.00 1 c R . .
H(8) H -0.3878 0.4730 0.1042 0.038 Uiso 1.00 1 c R . .
H(9) H -0.2500 0.5418 0.1524 0.034 Uiso 1.00 1 c R . .
H(10) H -0.0902 0.6168 0.4413 0.029 Uiso 1.00 1 c R . .
H(11) H -0.0307 0.5487 0.5531 0.038 Uiso 1.00 1 c R . .
H(12) H -0.0073 0.3915 0.5595 0.037 Uiso 1.00 1 c R . .
H(13) H -0.0364 0.3039 0.4518 0.033 Uiso 1.00 1 c R . .
H(14) H -0.0889 0.3736 0.3387 0.028 Uiso 1.00 1 c R . .
H(15) H -0.0737 0.7850 0.1198 0.038 Uiso 1.00 1 c R . .
H(16) H -0.0558 0.9223 0.0572 0.048 Uiso 1.00 1 c R . .
H(17) H 0.0476 1.0297 0.1092 0.042 Uiso 1.00 1 c R . .
H(18) H 0.1362 1.0019 0.2223 0.041 Uiso 1.00 1 c R . .
H(19) H 0.1172 0.8684 0.2877 0.033 Uiso 1.00 1 c R . .
H(20) H 0.0466 0.7151 0.4201 0.034 Uiso 1.00 1 c R . .
H(21) H 0.1794 0.6852 0.5041 0.036 Uiso 1.00 1 c R . .
H(22) H 0.3115 0.6482 0.4622 0.037 Uiso 1.00 1 c R . .
H(23) H 0.3139 0.6445 0.3355 0.033 Uiso 1.00 1 c R . .
H(24) H 0.1829 0.6732 0.2519 0.026 Uiso 1.00 1 c R . .
H(25) H 0.1001 0.3492 0.0794 0.038 Uiso 1.00 1 c R . .
H(26) H 0.0249 0.2322 0.0078 0.052 Uiso 1.00 1 c R . .
H(27) H -0.1045 0.1718 0.0371 0.040 Uiso 1.00 1 c R . .
H(28) H -0.1662 0.2304 0.1347 0.045 Uiso 1.00 1 c R . .
H(29) H -0.0967 0.3514 0.2019 0.041 Uiso 1.00 1 c R . .
H(30) H 0.2523 0.3921 0.2397 0.059 Uiso 1.00 1 c R . .
H(31) H 0.3817 0.4319 0.1939 0.073 Uiso 1.00 1 c R . .
H(32) H 0.3786 0.5432 0.1051 0.052 Uiso 1.00 1 c R . .
H(33) H 0.2438 0.6109 0.0559 0.052 Uiso 1.00 1 c R . .
H(34) H 0.1125 0.5719 0.1019 0.045 Uiso 1.00 1 c R . .
H(35) H 0.1351 0.5073 0.3564 0.031 Uiso 1.00 1 c R . .
H(36) H 0.1966 0.4374 0.4671 0.038 Uiso 1.00 1 c R . .
H(37) H 0.2016 0.2788 0.4751 0.037 Uiso 1.00 1 c R . .
H(38) H 0.1478 0.1907 0.3725 0.037 Uiso 1.00 1 c R . .
H(39) H 0.0893 0.2597 0.2598 0.027 Uiso 1.00 1 c R . .
H(40) H 0.6619 0.6524 0.5741 0.025 Uiso 1.00 1 c R . .
H(41) H 0.7585 0.5586 0.5184 0.033 Uiso 1.00 1 c R . .
H(42) H 0.7800 0.4067 0.5572 0.028 Uiso 1.00 1 c R . .
H(43) H 0.6997 0.3468 0.6431 0.024 Uiso 1.00 1 c R . .
H(44) H 0.4057 0.6925 0.5937 0.027 Uiso 1.00 1 c R . .
H(45) H 0.3676 0.8234 0.5229 0.034 Uiso 1.00 1 c R . .
H(46) H 0.4723 0.9425 0.5271 0.034 Uiso 1.00 1 c R . .
H(47) H 0.6132 0.9285 0.5983 0.035 Uiso 1.00 1 c R . .
H(48) H 0.6503 0.7972 0.6707 0.029 Uiso 1.00 1 c R . .
H(49) H 0.5398 0.7161 0.8260 0.031 Uiso 1.00 1 c R . .
H(50) H 0.6333 0.7539 0.9353 0.034 Uiso 1.00 1 c R . .
H(51) H 0.7870 0.7227 0.9488 0.028 Uiso 1.00 1 c R . .
H(52) H 0.8470 0.6600 0.8520 0.033 Uiso 1.00 1 c R . .
H(53) H 0.7533 0.6237 0.7408 0.029 Uiso 1.00 1 c R . .
H(54) H 0.5406 0.2445 0.7992 0.031 Uiso 1.00 1 c R . .
H(55) H 0.4880 0.1011 0.7579 0.040 Uiso 1.00 1 c R . .
H(56) H 0.4580 0.0686 0.6327 0.037 Uiso 1.00 1 c R . .
H(57) H 0.4692 0.1833 0.5469 0.030 Uiso 1.00 1 c R . .
H(58) H 0.5156 0.3287 0.5864 0.030 Uiso 1.00 1 c R . .
H(59) H 0.5988 0.5088 0.8657 0.029 Uiso 1.00 1 c R . .
H(60) H 0.7032 0.4986 0.9745 0.036 Uiso 1.00 1 c R . .
H(61) H 0.8101 0.3823 0.9889 0.037 Uiso 1.00 1 c R . .
H(62) H 0.8137 0.2786 0.8941 0.040 Uiso 1.00 1 c R . .
H(63) H 0.7118 0.2897 0.7846 0.032 Uiso 1.00 1 c R . .
H(64) H 0.1698 0.5055 0.8000 0.032 Uiso 1.00 1 c R . .
H(65) H 0.0401 0.5676 0.7314 0.044 Uiso 1.00 1 c R . .
H(66) H 0.0489 0.6916 0.6546 0.039 Uiso 1.00 1 c R . .
H(67) H 0.1897 0.7517 0.6423 0.040 Uiso 1.00 1 c R . .
H(68) H 0.3197 0.6866 0.7081 0.033 Uiso 1.00 1 c R . .
H(69) H 0.2829 0.4909 0.9338 0.033 Uiso 1.00 1 c R . .
H(70) H 0.2398 0.3532 0.9815 0.037 Uiso 1.00 1 c R . .
H(71) H 0.2651 0.2164 0.9236 0.035 Uiso 1.00 1 c R . .
H(72) H 0.3326 0.2159 0.8196 0.034 Uiso 1.00 1 c R . .
H(73) H 0.3742 0.3544 0.7702 0.028 Uiso 1.00 1 c R . .
H(74) H 0.3238 0.7248 0.8533 0.039 Uiso 1.00 1 c R . .
H(75) H 0.3701 0.8144 0.9567 0.048 Uiso 1.00 1 c R . .
H(76) H 0.4804 0.7616 1.0516 0.048 Uiso 1.00 1 c R . .
H(77) H 0.5352 0.6136 1.0459 0.045 Uiso 1.00 1 c R . .
H(78) H 0.4851 0.5212 0.9427 0.039 Uiso 1.00 1 c R . .

loop_
_atom_site_aniso_label
_atom_site_aniso_U_11
_atom_site_aniso_U_22
_atom_site_aniso_U_33
_atom_site_aniso_U_12
_atom_site_aniso_U_13
_atom_site_aniso_U_23
I(1) 0.0286(1) 0.0277(1) 0.0147(1) -0.0026(1) -0.00080(8) -0.0003(1)
I(2) 0.0238(1) 0.0202(1) 0.0174(1) 0.00423(9) -0.00201(8) 0.00117(9)
Cu(1) 0.0186(2) 0.0178(2) 0.0146(2) -0.0013(2) 0.0015(1) 0.0017(2)
Cu(2) 0.0182(2) 0.0150(2) 0.0158(2) -0.0000(1) 0.0017(2) -0.0006(1)
P(1) 0.0180(4) 0.0179(4) 0.0172(4) -0.0012(3) 0.0033(3) 0.0014(3)
P(2) 0.0183(4) 0.0158(4) 0.0173(4) 0.0012(3) 0.0032(3) 0.0005(3)
P(3) 0.0184(4) 0.0165(4) 0.0178(4) 0.0009(3) 0.0014(4) -0.0009(3)
P(4) 0.0220(4) 0.0174(4) 0.0184(5) -0.0036(3) 0.0047(4) -0.0021(3)
P(5) 0.0199(4) 0.0123(4) 0.0146(4) 0.0015(3) -0.0004(3) -0.0002(3)
P(6) 0.0218(4) 0.0147(4) 0.0174(4) 0.0001(3) 0.0036(4) -0.0006(3)
C(1) 0.018(1) 0.019(2) 0.013(2) -0.003(1) 0.000(1) -0.002(1)
C(2) 0.024(2) 0.020(2) 0.020(2) 0.003(1) 0.005(1) -0.002(1)
C(3) 0.025(2) 0.027(2) 0.019(2) -0.007(1) 0.006(1) -0.001(1)
C(4) 0.027(2) 0.022(2) 0.024(2) -0.005(1) -0.001(2) 0.006(1)
C(5) 0.022(2) 0.021(2) 0.021(2) 0.001(1) 0.003(1) 0.004(1)
C(6) 0.015(1) 0.020(2) 0.011(2) -0.004(1) -0.002(1) -0.001(1)
C(7) 0.021(1) 0.012(1) 0.026(2) -0.005(1) 0.005(1) 0.002(1)
C(8) 0.026(2) 0.029(2) 0.026(2) 0.001(2) 0.010(2) 0.001(2)
C(9) 0.027(2) 0.022(2) 0.042(2) 0.001(2) 0.012(2) -0.005(2)
C(10) 0.019(2) 0.023(2) 0.048(3) 0.004(1) -0.001(2) 0.004(2)
C(11) 0.026(2) 0.045(2) 0.024(2) 0.007(2) -0.004(2) -0.001(2)
C(12) 0.026(2) 0.028(2) 0.030(2) 0.006(2) -0.000(2) -0.003(2)
C(13) 0.020(1) 0.022(2) 0.019(2) 0.000(1) 0.004(1) 0.000(1)
C(14) 0.031(2) 0.024(2) 0.019(2) 0.001(1) 0.004(1) -0.001(1)
C(15) 0.037(2) 0.038(2) 0.018(2) 0.005(2) -0.002(2) 0.000(2)
C(16) 0.028(2) 0.042(2) 0.022(2) -0.004(2) 0.001(2) -0.006(2)
C(17) 0.028(2) 0.026(2) 0.029(2) -0.000(2) 0.004(2) -0.006(2)
C(18) 0.024(2) 0.025(2) 0.022(2) 0.005(1) 0.005(1) -0.003(1)
C(19) 0.025(2) 0.018(2) 0.020(2) -0.001(1) 0.006(1) 0.001(1)
C(20) 0.038(2) 0.029(2) 0.027(2) 0.015(2) -0.008(2) -0.006(2)
C(21) 0.052(2) 0.036(2) 0.031(2) 0.001(2) -0.009(2) -0.010(2)
C(22) 0.041(2) 0.021(2) 0.042(2) -0.002(2) 0.014(2) -0.008(2)
C(23) 0.030(2) 0.020(2) 0.053(3) 0.007(2) 0.006(2) -0.005(2)
C(24) 0.024(2) 0.028(2) 0.032(2) 0.002(2) 0.005(2) -0.000(2)
C(25) 0.020(2) 0.012(2) 0.028(2) 0.002(1) -0.000(1) -0.000(1)
C(26) 0.032(2) 0.024(2) 0.027(2) 0.001(2) 0.003(2) 0.000(2)
C(27) 0.041(2) 0.033(2) 0.016(2) 0.004(2) -0.008(2) -0.002(2)
C(28) 0.036(2) 0.021(2) 0.035(2) 0.004(2) -0.019(2) -0.004(2)
C(29) 0.019(2) 0.017(2) 0.047(2) 0.003(1) 0.001(2) -0.007(2)
C(30) 0.027(2) 0.018(2) 0.020(2) 0.005(1) -0.001(1) -0.001(1)
C(31) 0.023(2) 0.016(2) 0.017(2) -0.004(1) 0.001(1) -0.002(1)
C(32) 0.031(2) 0.032(2) 0.032(2) 0.004(2) 0.011(2) 0.008(2)
C(33) 0.047(2) 0.043(2) 0.039(3) -0.003(2) 0.007(2) 0.016(2)
C(34) 0.040(2) 0.021(2) 0.038(2) 0.002(2) -0.014(2) 0.005(2)
C(35) 0.037(2) 0.035(2) 0.042(3) 0.012(2) -0.001(2) -0.001(2)
C(36) 0.039(2) 0.031(2) 0.034(2) 0.007(2) 0.007(2) 0.006(2)
C(37) 0.021(2) 0.020(2) 0.027(2) -0.001(1) 0.009(1) 0.002(1)
C(38) 0.030(2) 0.052(3) 0.065(3) -0.008(2) 0.023(2) -0.025(2)
C(39) 0.028(2) 0.064(3) 0.091(4) -0.009(2) 0.019(2) -0.032(3)
C(40) 0.031(2) 0.042(2) 0.057(3) 0.006(2) 0.027(2) -0.003(2)
C(41) 0.040(2) 0.052(2) 0.038(2) 0.002(2) 0.017(2) -0.016(2)
C(42) 0.030(2) 0.045(2) 0.038(2) -0.004(2) 0.012(2) -0.014(2)
C(43) 0.015(2) 0.026(2) 0.022(2) -0.001(1) -0.001(1) -0.001(1)
C(44) 0.023(2) 0.029(2) 0.025(2) 0.005(2) -0.000(2) 0.002(2)
C(45) 0.027(2) 0.042(2) 0.026(2) 0.007(2) -0.005(2) 0.001(2)
C(46) 0.029(2) 0.042(2) 0.020(2) -0.011(2) -0.002(2) -0.008(2)
C(47) 0.031(2) 0.020(2) 0.040(2) -0.006(2) 0.004(2) -0.011(2)
C(48) 0.025(2) 0.019(2) 0.024(2) -0.002(1) 0.000(2) 0.001(1)
C(49) 0.016(1) 0.021(2) 0.014(2) -0.000(1) -0.004(1) 0.003(1)
C(50) 0.021(1) 0.015(2) 0.026(2) 0.002(1) -0.001(1) 0.005(1)
C(51) 0.026(2) 0.033(2) 0.024(2) 0.007(2) 0.009(2) 0.006(2)
C(52) 0.021(2) 0.024(2) 0.025(2) -0.000(1) 0.004(1) 0.015(1)
C(53) 0.021(2) 0.020(2) 0.018(2) -0.000(1) -0.005(1) 0.005(1)
C(54) 0.021(2) 0.018(2) 0.015(2) 0.000(1) -0.006(1) 0.007(1)
C(55) 0.026(2) 0.015(2) 0.014(2) -0.002(1) 0.004(1) 0.001(1)
C(56) 0.028(2) 0.018(2) 0.020(2) 0.002(1) -0.001(2) 0.001(1)
C(57) 0.040(2) 0.025(2) 0.018(2) -0.004(2) -0.003(2) -0.001(1)
C(58) 0.048(2) 0.017(2) 0.020(2) -0.007(2) 0.009(2) -0.005(1)
C(59) 0.041(2) 0.018(2) 0.029(2) 0.001(2) 0.008(2) -0.004(1)
C(60) 0.022(2) 0.022(2) 0.029(2) 0.002(1) -0.001(2) -0.002(1)
C(61) 0.024(2) 0.011(1) 0.017(2) 0.003(1) -0.000(1) -0.003(1)
C(62) 0.028(2) 0.026(2) 0.024(2) -0.000(2) 0.008(2) 0.006(2)
C(63) 0.033(2) 0.030(2) 0.024(2) 0.008(2) 0.004(2) 0.011(2)
C(64) 0.027(2) 0.024(2) 0.019(2) 0.004(2) -0.008(1) 0.003(1)
C(65) 0.021(2) 0.027(2) 0.035(2) -0.008(1) -0.002(2) 0.004(2)
C(66) 0.026(2) 0.026(2) 0.020(2) -0.005(1) 0.001(1) 0.003(1)
C(67) 0.017(2) 0.015(2) 0.023(2) -0.005(1) 0.004(1) 0.001(1)
C(68) 0.032(2) 0.022(2) 0.024(2) 0.001(2) 0.008(2) 0.003(1)
C(69) 0.047(2) 0.021(2) 0.033(2) 0.003(2) 0.011(2) -0.005(2)
C(70) 0.032(2) 0.013(2) 0.047(3) 0.005(1) 0.010(2) 0.011(2)
C(71) 0.025(2) 0.027(2) 0.025(2) 0.004(2) -0.001(2) 0.008(2)
C(72) 0.029(2) 0.021(2) 0.025(2) 0.001(1) -0.002(2) -0.003(1)
C(73) 0.024(2) 0.021(2) 0.018(2) 0.002(1) 0.002(1) -0.003(1)
C(74) 0.028(2) 0.022(2) 0.024(2) 0.002(1) 0.000(2) -0.001(1)
C(75) 0.050(2) 0.028(2) 0.013(2) 0.005(2) -0.005(2) 0.005(1)
C(76) 0.033(2) 0.029(2) 0.031(2) 0.002(2) -0.004(2) -0.013(2)
C(77) 0.032(2) 0.033(2) 0.034(2) -0.005(2) 0.002(2) -0.004(2)
C(78) 0.032(2) 0.029(2) 0.019(2) -0.002(2) 0.002(2) 0.000(1)
C(79) 0.027(2) 0.019(2) 0.016(2) -0.007(1) 0.009(1) 0.001(1)
C(80) 0.028(2) 0.019(2) 0.032(2) -0.002(1) 0.003(2) -0.002(1)
C(81) 0.029(2) 0.029(2) 0.051(3) -0.004(2) 0.002(2) 0.005(2)
C(82) 0.028(2) 0.036(2) 0.034(2) -0.012(2) -0.001(2) -0.003(2)
C(83) 0.042(2) 0.029(2) 0.029(2) -0.016(2) 0.015(2) -0.008(2)
C(84) 0.022(2) 0.029(2) 0.031(2) -0.007(2) 0.010(2) -0.007(2)
C(85) 0.018(2) 0.023(2) 0.017(2) -0.000(1) 0.000(1) -0.004(1)
C(86) 0.028(2) 0.026(2) 0.029(2) -0.004(2) 0.008(2) -0.002(2)
C(87) 0.027(2) 0.035(2) 0.031(2) -0.002(2) 0.012(2) -0.010(2)
C(88) 0.036(2) 0.026(2) 0.026(2) 0.012(2) -0.004(2) -0.006(2)
C(89) 0.033(2) 0.019(2) 0.033(2) 0.002(2) -0.002(2) 0.000(2)
C(90) 0.022(2) 0.027(2) 0.022(2) 0.003(1) 0.007(1) -0.002(1)
C(91) 0.024(2) 0.023(2) 0.024(2) -0.000(1) 0.012(1) -0.001(1)
C(92) 0.030(2) 0.031(2) 0.037(2) -0.003(2) 0.008(2) 0.001(2)
C(93) 0.051(3) 0.033(2) 0.037(3) -0.002(2) 0.011(2) 0.011(2)
C(94) 0.054(3) 0.040(2) 0.027(2) 0.015(2) 0.010(2) 0.009(2)
C(95) 0.044(2) 0.046(2) 0.022(2) 0.005(2) 0.003(2) -0.006(2)
C(96) 0.043(2) 0.032(2) 0.022(2) 0.001(2) 0.007(2) 0.004(2)

loop_
_atom_type_symbol
_atom_type_description
_atom_type_scat_dispersion_real
_atom_type_scat_dispersion_imag
_atom_type_scat_source
C C 0.003 0.002
;
International Tables for Crystallography
(1992, Vol. C, Tables 4.2.6.8 and 6.1.1.4)
;
H H 0.000 0.000
;
International Tables for Crystallography
(1992, Vol. C, Table 6.1.1.4)
;
Cu Cu 0.320 1.265
;
International Tables for Crystallography
(1992, Vol. C, Tables 4.2.6.8 and 6.1.1.4)
;
P P 0.102 0.094
;
International Tables for Crystallography
(1992, Vol. C, Tables 4.2.6.8 and 6.1.1.4)
;
I I -0.474 1.812
;
International Tables for Crystallography
(1992, Vol. C, Tables 4.2.6.8 and 6.1.1.4)
;

loop_
_geom_angle_atom_site_label_1
_geom_angle_atom_site_label_2
_geom_angle_atom_site_label_3
_geom_angle
_geom_angle_publ_flag
_geom_angle_site_symmetry_1
_geom_angle_site_symmetry_2
_geom_angle_site_symmetry_3
I(1) Cu(1) P(1) 101.59(3) ? . . .
I(1) Cu(1) P(2) 116.34(2) ? . . .
I(1) Cu(1) P(3) 111.60(3) ? . . .
I(2) Cu(2) P(4) 111.79(2) ? . . .
I(2) Cu(2) P(5) 98.76(3) ? . . .
I(2) Cu(2) P(6) 100.23(3) ? . . .
P(2) Cu(1) P(1) 115.91(3) ? . . .
P(3) Cu(1) P(1) 123.67(3) ? . . .
Cu(1) P(1) C(31) 108.2(1) ? . . .
Cu(1) P(1) C(37) 116.2(1) ? . . .
Cu(1) P(1) C(43) 120.1(1) ? . . .
P(3) Cu(1) P(2) 88.58(3) ? . . .
Cu(1) P(2) C(1) 103.8(1) ? . . .
Cu(1) P(2) C(7) 121.5(1) ? . . .
Cu(1) P(2) C(13) 117.9(1) ? . . .
Cu(1) P(3) C(6) 103.8(1) ? . . .
Cu(1) P(3) C(25) 109.5(1) ? . . .
Cu(1) P(3) C(19) 129.3(1) ? . . .
P(5) Cu(2) P(4) 127.49(4) ? . . .
P(6) Cu(2) P(4) 124.88(4) ? . . .
Cu(2) P(4) C(79) 109.5(1) ? . . .
Cu(2) P(4) C(85) 115.5(1) ? . . .
Cu(2) P(4) C(91) 119.8(1) ? . . .
P(6) Cu(2) P(5) 87.75(3) ? . . .
Cu(2) P(5) C(49) 102.0(1) ? . . .
Cu(2) P(5) C(61) 113.3(1) ? . . .
Cu(2) P(5) C(55) 127.2(1) ? . . .
Cu(2) P(6) C(54) 101.7(1) ? . . .
Cu(2) P(6) C(67) 119.8(1) ? . . .
Cu(2) P(6) C(73) 120.4(1) ? . . .
C(37) P(1) C(31) 104.8(1) ? . . .
C(43) P(1) C(31) 103.0(1) ? . . .
P(1) C(31) C(32) 124.1(3) ? . . .
P(1) C(31) C(36) 118.3(3) ? . . .
C(43) P(1) C(37) 102.8(1) ? . . .
P(1) C(37) C(38) 122.5(3) ? . . .
P(1) C(37) C(42) 119.8(2) ? . . .
P(1) C(43) C(44) 118.6(2) ? . . .
P(1) C(43) C(48) 123.0(3) ? . . .
P(2) C(1) C(6) 118.6(2) ? . . .
C(7) P(2) C(1) 105.0(1) ? . . .
C(13) P(2) C(1) 102.2(1) ? . . .
P(2) C(1) C(2) 121.8(2) ? . . .
C(13) P(2) C(7) 104.1(1) ? . . .
P(2) C(7) C(8) 124.7(2) ? . . .
P(2) C(7) C(12) 116.5(2) ? . . .
P(2) C(13) C(14) 123.1(2) ? . . .
P(2) C(13) C(18) 118.6(2) ? . . .
P(3) C(6) C(1) 119.0(2) ? . . .
C(25) P(3) C(6) 107.9(2) ? . . .
P(3) C(6) C(5) 122.3(2) ? . . .
C(19) P(3) C(6) 102.0(1) ? . . .
C(25) P(3) C(19) 102.9(1) ? . . .
P(3) C(19) C(20) 117.7(2) ? . . .
P(3) C(19) C(24) 123.0(2) ? . . .
P(3) C(25) C(26) 124.6(3) ? . . .
P(3) C(25) C(30) 115.6(3) ? . . .
P(4) C(79) C(84) 116.8(2) ? . . .
C(85) P(4) C(79) 104.6(1) ? . . .
C(91) P(4) C(79) 104.4(1) ? . . .
P(4) C(79) C(80) 124.7(2) ? . . .
P(4) C(85) C(90) 118.0(3) ? . . .
C(91) P(4) C(85) 101.6(2) ? . . .
P(4) C(85) C(86) 123.0(2) ? . . .
P(4) C(91) C(92) 122.8(2) ? . . .
P(4) C(91) C(96) 119.0(2) ? . . .
P(5) C(49) C(54) 117.7(2) ? . . .
C(61) P(5) C(49) 102.2(1) ? . . .
P(5) C(49) C(50) 123.0(2) ? . . .
C(55) P(5) C(49) 105.9(2) ? . . .
C(61) P(5) C(55) 103.5(1) ? . . .
P(5) C(55) C(56) 119.1(2) ? . . .
P(5) C(55) C(60) 122.2(2) ? . . .
P(5) C(61) C(62) 117.2(2) ? . . .
P(5) C(61) C(66) 124.1(3) ? . . .
P(6) C(54) C(49) 118.3(2) ? . . .
C(67) P(6) C(54) 105.2(1) ? . . .
C(73) P(6) C(54) 104.2(1) ? . . .
P(6) C(54) C(53) 122.9(2) ? . . .
C(73) P(6) C(67) 103.5(1) ? . . .
P(6) C(67) C(68) 121.2(2) ? . . .
P(6) C(67) C(72) 120.3(2) ? . . .
P(6) C(73) C(74) 117.7(2) ? . . .
P(6) C(73) C(78) 124.2(3) ? . . .
C(6) C(1) C(2) 119.5(3) ? . . .
C(1) C(2) C(3) 120.9(3) ? . . .
C(1) C(6) C(5) 118.5(3) ? . . .
C(2) C(3) C(4) 119.4(3) ? . . .
C(3) C(4) C(5) 120.6(3) ? . . .
C(4) C(5) C(6) 121.1(3) ? . . .
C(12) C(7) C(8) 118.7(3) ? . . .
C(7) C(8) C(9) 119.9(3) ? . . .
C(7) C(12) C(11) 121.2(3) ? . . .
C(8) C(9) C(10) 120.3(3) ? . . .
C(9) C(10) C(11) 120.2(3) ? . . .
C(10) C(11) C(12) 119.6(3) ? . . .
C(18) C(13) C(14) 118.2(3) ? . . .
C(13) C(14) C(15) 120.8(3) ? . . .
C(13) C(18) C(17) 120.9(3) ? . . .
C(14) C(15) C(16) 120.1(3) ? . . .
C(15) C(16) C(17) 119.8(3) ? . . .
C(16) C(17) C(18) 120.1(3) ? . . .
C(24) C(19) C(20) 119.2(3) ? . . .
C(19) C(20) C(21) 119.5(3) ? . . .
C(19) C(24) C(23) 120.1(3) ? . . .
C(20) C(21) C(22) 120.9(4) ? . . .
C(21) C(22) C(23) 119.8(3) ? . . .
C(22) C(23) C(24) 120.5(3) ? . . .
C(30) C(25) C(26) 119.4(3) ? . . .
C(25) C(26) C(27) 119.2(3) ? . . .
C(25) C(30) C(29) 120.9(3) ? . . .
C(26) C(27) C(28) 121.3(3) ? . . .
C(27) C(28) C(29) 119.2(3) ? . . .
C(28) C(29) C(30) 120.1(3) ? . . .
C(36) C(31) C(32) 117.6(3) ? . . .
C(31) C(32) C(33) 120.2(3) ? . . .
C(31) C(36) C(35) 121.8(4) ? . . .
C(32) C(33) C(34) 120.5(4) ? . . .
C(33) C(34) C(35) 120.8(4) ? . . .
C(34) C(35) C(36) 119.1(4) ? . . .
C(42) C(37) C(38) 117.6(3) ? . . .
C(37) C(38) C(39) 120.6(4) ? . . .
C(37) C(42) C(41) 121.3(3) ? . . .
C(38) C(39) C(40) 121.3(4) ? . . .
C(39) C(40) C(41) 119.3(4) ? . . .
C(40) C(41) C(42) 120.0(4) ? . . .
C(48) C(43) C(44) 118.4(3) ? . . .
C(43) C(44) C(45) 121.2(3) ? . . .
C(43) C(48) C(47) 120.2(3) ? . . .
C(44) C(45) C(46) 119.8(3) ? . . .
C(45) C(46) C(47) 119.9(3) ? . . .
C(46) C(47) C(48) 120.6(3) ? . . .
C(54) C(49) C(50) 119.3(3) ? . . .
C(49) C(50) C(51) 121.0(3) ? . . .
C(49) C(54) C(53) 118.9(3) ? . . .
C(50) C(51) C(52) 118.9(3) ? . . .
C(51) C(52) C(53) 120.6(3) ? . . .
C(52) C(53) C(54) 121.3(3) ? . . .
C(60) C(55) C(56) 118.6(3) ? . . .
C(55) C(56) C(57) 121.7(3) ? . . .
C(55) C(60) C(59) 120.1(3) ? . . .
C(56) C(57) C(58) 119.1(3) ? . . .
C(57) C(58) C(59) 120.3(3) ? . . .
C(58) C(59) C(60) 120.2(3) ? . . .
C(66) C(61) C(62) 118.3(3) ? . . .
C(61) C(62) C(63) 121.3(3) ? . . .
C(61) C(66) C(65) 120.4(3) ? . . .
C(62) C(63) C(64) 119.4(3) ? . . .
C(63) C(64) C(65) 120.6(3) ? . . .
C(64) C(65) C(66) 119.9(3) ? . . .
C(72) C(67) C(68) 118.0(3) ? . . .
C(67) C(68) C(69) 120.6(3) ? . . .
C(67) C(72) C(71) 120.6(3) ? . . .
C(68) C(69) C(70) 120.8(3) ? . . .
C(69) C(70) C(71) 119.5(3) ? . . .
C(70) C(71) C(72) 120.4(3) ? . . .
C(78) C(73) C(74) 118.0(3) ? . . .
C(73) C(74) C(75) 120.6(3) ? . . .
C(73) C(78) C(77) 120.9(3) ? . . .
C(74) C(75) C(76) 119.9(3) ? . . .
C(75) C(76) C(77) 119.8(3) ? . . .
C(76) C(77) C(78) 120.7(3) ? . . .
C(84) C(79) C(80) 118.3(3) ? . . .
C(79) C(80) C(81) 120.7(3) ? . . .
C(79) C(84) C(83) 121.0(3) ? . . .
C(80) C(81) C(82) 120.5(3) ? . . .
C(81) C(82) C(83) 119.9(3) ? . . .
C(82) C(83) C(84) 119.5(3) ? . . .
C(90) C(85) C(86) 118.9(3) ? . . .
C(85) C(86) C(87) 120.8(3) ? . . .
C(85) C(90) C(89) 120.0(3) ? . . .
C(86) C(87) C(88) 119.8(4) ? . . .
C(87) C(88) C(89) 120.7(3) ? . . .
C(88) C(89) C(90) 119.8(3) ? . . .
C(96) C(91) C(92) 118.2(3) ? . . .
C(91) C(92) C(93) 121.4(3) ? . . .
C(91) C(96) C(95) 120.0(3) ? . . .
C(92) C(93) C(94) 120.5(4) ? . . .
C(93) C(94) C(95) 119.3(4) ? . . .
C(94) C(95) C(96) 120.6(3) ? . . .
C(1) C(2) H(1) 119.4038 ? . . .
H(1) C(2) C(3) 119.7337 ? . . .
C(2) C(3) H(2) 119.8099 ? . . .
H(2) C(3) C(4) 120.7712 ? . . .
C(3) C(4) H(3) 119.2639 ? . . .
C(4) C(5) H(4) 119.6098 ? . . .
H(3) C(4) C(5) 120.1662 ? . . .
H(4) C(5) C(6) 119.2698 ? . . .
C(7) C(8) H(5) 119.7685 ? . . .
C(7) C(12) H(9) 118.8796 ? . . .
H(5) C(8) C(9) 120.3186 ? . . .
C(8) C(9) H(6) 120.2691 ? . . .
H(6) C(9) C(10) 119.4198 ? . . .
C(9) C(10) H(7) 119.8352 ? . . .
C(10) C(11) H(8) 119.9641 ? . . .
H(7) C(10) C(11) 119.9974 ? . . .
C(11) C(12) H(9) 119.8751 ? . . .
H(8) C(11) C(12) 120.4089 ? . . .
C(13) C(14) H(10) 119.4912 ? . . .
C(13) C(18) H(14) 118.9516 ? . . .
H(10) C(14) C(15) 119.6779 ? . . .
C(14) C(15) H(11) 119.6742 ? . . .
H(11) C(15) C(16) 120.1872 ? . . .
C(15) C(16) H(12) 119.8955 ? . . .
C(16) C(17) H(13) 120.1450 ? . . .
H(12) C(16) C(17) 120.3184 ? . . .
C(17) C(18) H(14) 120.1144 ? . . .
H(13) C(17) C(18) 119.7937 ? . . .
C(19) C(20) H(15) 119.7510 ? . . .
C(19) C(24) H(19) 119.7396 ? . . .
H(15) C(20) C(21) 120.7771 ? . . .
C(20) C(21) H(16) 119.7120 ? . . .
H(16) C(21) C(22) 119.3681 ? . . .
C(21) C(22) H(17) 120.5892 ? . . .
C(22) C(23) H(18) 119.4755 ? . . .
H(17) C(22) C(23) 119.5847 ? . . .
C(23) C(24) H(19) 120.1941 ? . . .
H(18) C(23) C(24) 120.0375 ? . . .
C(25) C(26) H(20) 120.2632 ? . . .
C(25) C(30) H(24) 119.2409 ? . . .
H(20) C(26) C(27) 120.5397 ? . . .
C(26) C(27) H(21) 119.5017 ? . . .
C(27) C(28) H(22) 120.2168 ? . . .
H(21) C(27) C(28) 119.2235 ? . . .
H(22) C(28) C(29) 120.6086 ? . . .
C(28) C(29) H(23) 119.8971 ? . . .
C(29) C(30) H(24) 119.8831 ? . . .
H(23) C(29) C(30) 120.0366 ? . . .
C(31) C(32) H(25) 119.5182 ? . . .
C(31) C(36) H(29) 118.8204 ? . . .
H(25) C(32) C(33) 120.2688 ? . . .
C(32) C(33) H(26) 119.4007 ? . . .
H(26) C(33) C(34) 120.0733 ? . . .
C(33) C(34) H(27) 119.6999 ? . . .
C(34) C(35) H(28) 120.6269 ? . . .
H(27) C(34) C(35) 119.5428 ? . . .
C(35) C(36) H(29) 119.4170 ? . . .
H(28) C(35) C(36) 120.3064 ? . . .
C(37) C(38) H(30) 119.3940 ? . . .
C(37) C(42) H(34) 118.6032 ? . . .
H(30) C(38) C(39) 120.0137 ? . . .
C(38) C(39) H(31) 119.6650 ? . . .
H(31) C(39) C(40) 119.0099 ? . . .
C(39) C(40) H(32) 120.1340 ? . . .
C(40) C(41) H(33) 120.0904 ? . . .
H(32) C(40) C(41) 120.5337 ? . . .
C(41) C(42) H(34) 120.0996 ? . . .
H(33) C(41) C(42) 119.9537 ? . . .
C(43) C(44) H(35) 119.5034 ? . . .
C(43) C(48) H(39) 119.9503 ? . . .
C(44) C(45) H(36) 120.4594 ? . . .
H(35) C(44) C(45) 119.3238 ? . . .
H(36) C(45) C(46) 119.7608 ? . . .
C(45) C(46) H(37) 119.9152 ? . . .
C(46) C(47) H(38) 119.2504 ? . . .
H(37) C(46) C(47) 120.1993 ? . . .
C(47) C(48) H(39) 119.8903 ? . . .
H(38) C(47) C(48) 120.1625 ? . . .
C(49) C(50) H(40) 119.1831 ? . . .
H(40) C(50) C(51) 119.8248 ? . . .
C(50) C(51) H(41) 120.5221 ? . . .
H(41) C(51) C(52) 120.6235 ? . . .
C(51) C(52) H(42) 119.6512 ? . . .
C(52) C(53) H(43) 119.7569 ? . . .
H(42) C(52) C(53) 119.7794 ? . . .
H(43) C(53) C(54) 118.9802 ? . . .
C(55) C(56) H(44) 118.8812 ? . . .
C(55) C(60) H(48) 119.5827 ? . . .
H(44) C(56) C(57) 119.3934 ? . . .
C(56) C(57) H(45) 120.6760 ? . . .
H(45) C(57) C(58) 120.2478 ? . . .
C(57) C(58) H(46) 120.0014 ? . . .
C(58) C(59) H(47) 119.6566 ? . . .
H(46) C(58) C(59) 119.7070 ? . . .
C(59) C(60) H(48) 120.3520 ? . . .
H(47) C(59) C(60) 120.1343 ? . . .
C(61) C(62) H(49) 119.3135 ? . . .
C(61) C(66) H(53) 119.7346 ? . . .
H(49) C(62) C(63) 119.4115 ? . . .
C(62) C(63) H(50) 120.4285 ? . . .
H(50) C(63) C(64) 120.1350 ? . . .
C(63) C(64) H(51) 119.8122 ? . . .
C(64) C(65) H(52) 120.1203 ? . . .
H(51) C(64) C(65) 119.6249 ? . . .
C(65) C(66) H(53) 119.8183 ? . . .
H(52) C(65) C(66) 119.9369 ? . . .
C(67) C(68) H(54) 119.6484 ? . . .
C(67) C(72) H(58) 119.9959 ? . . .
H(54) C(68) C(69) 119.7368 ? . . .
C(68) C(69) H(55) 119.9377 ? . . .
H(55) C(69) C(70) 119.2667 ? . . .
C(69) C(70) H(56) 120.3835 ? . . .
C(70) C(71) H(57) 119.6238 ? . . .
H(56) C(70) C(71) 120.0913 ? . . .
C(71) C(72) H(58) 119.3914 ? . . .
H(57) C(71) C(72) 119.9920 ? . . .
C(73) C(74) H(59) 119.5512 ? . . .
C(73) C(78) H(63) 119.1850 ? . . .
H(59) C(74) C(75) 119.8527 ? . . .
C(74) C(75) H(60) 119.6753 ? . . .
H(60) C(75) C(76) 120.4052 ? . . .
C(75) C(76) H(61) 119.6699 ? . . .
C(76) C(77) H(62) 119.8067 ? . . .
H(61) C(76) C(77) 120.5137 ? . . .
C(77) C(78) H(63) 119.8692 ? . . .
H(62) C(77) C(78) 119.5019 ? . . .
C(79) C(80) H(64) 119.6192 ? . . .
C(79) C(84) H(68) 119.1658 ? . . .
H(64) C(80) C(81) 119.6989 ? . . .
C(80) C(81) H(65) 119.8440 ? . . .
H(65) C(81) C(82) 119.5993 ? . . .
C(81) C(82) H(66) 120.2323 ? . . .
C(82) C(83) H(67) 120.6477 ? . . .
H(66) C(82) C(83) 119.8673 ? . . .
C(83) C(84) H(68) 119.7814 ? . . .
H(67) C(83) C(84) 119.8333 ? . . .
C(85) C(86) H(69) 119.0207 ? . . .
C(85) C(90) H(73) 119.5968 ? . . .
H(69) C(86) C(87) 120.1596 ? . . .
C(86) C(87) H(70) 120.0572 ? . . .
H(70) C(87) C(88) 120.1763 ? . . .
C(87) C(88) H(71) 119.8923 ? . . .
C(88) C(89) H(72) 120.2962 ? . . .
H(71) C(88) C(89) 119.3603 ? . . .
C(89) C(90) H(73) 120.4113 ? . . .
H(72) C(89) C(90) 119.8904 ? . . .
C(91) C(92) H(74) 118.6886 ? . . .
C(91) C(96) H(78) 119.2840 ? . . .
H(74) C(92) C(93) 119.8655 ? . . .
C(92) C(93) H(75) 119.4151 ? . . .
H(75) C(93) C(94) 120.1002 ? . . .
C(93) C(94) H(76) 120.3971 ? . . .
C(94) C(95) H(77) 119.9600 ? . . .
H(76) C(94) C(95) 120.3362 ? . . .
C(95) C(96) H(78) 120.6747 ? . . .
H(77) C(95) C(96) 119.4264 ? . . .

loop_
_geom_bond_atom_site_label_1
_geom_bond_atom_site_label_2
_geom_bond_distance
_geom_bond_publ_flag
_geom_bond_site_symmetry_1
_geom_bond_site_symmetry_2
I(1) Cu(1) 2.5975(4) ? . .
I(2) Cu(2) 2.6409(4) ? . .
Cu(1) P(1) 2.2609(9) ? . .
Cu(1) P(2) 2.278(1) ? . .
Cu(1) P(3) 2.271(1) ? . .
Cu(2) P(4) 2.237(1) ? . .
Cu(2) P(5) 2.2617(9) ? . .
Cu(2) P(6) 2.2774(8) ? . .
P(1) C(31) 1.825(3) ? . .
P(1) C(37) 1.829(3) ? . .
P(1) C(43) 1.826(3) ? . .
P(2) C(1) 1.817(3) ? . .
P(2) C(7) 1.839(3) ? . .
P(2) C(13) 1.826(3) ? . .
P(3) C(6) 1.840(3) ? . .
P(3) C(19) 1.825(3) ? . .
P(3) C(25) 1.840(3) ? . .
P(4) C(79) 1.821(3) ? . .
P(4) C(85) 1.821(3) ? . .
P(4) C(91) 1.834(3) ? . .
P(5) C(49) 1.828(3) ? . .
P(5) C(55) 1.821(3) ? . .
P(5) C(61) 1.821(3) ? . .
P(6) C(54) 1.850(3) ? . .
P(6) C(67) 1.826(3) ? . .
P(6) C(73) 1.815(3) ? . .
C(1) C(2) 1.396(5) ? . .
C(1) C(6) 1.408(4) ? . .
C(2) C(3) 1.384(5) ? . .
C(3) C(4) 1.381(5) ? . .
C(4) C(5) 1.377(5) ? . .
C(5) C(6) 1.395(4) ? . .
C(7) C(8) 1.389(5) ? . .
C(7) C(12) 1.386(5) ? . .
C(8) C(9) 1.414(4) ? . .
C(9) C(10) 1.370(5) ? . .
C(10) C(11) 1.382(5) ? . .
C(11) C(12) 1.395(4) ? . .
C(13) C(14) 1.389(4) ? . .
C(13) C(18) 1.392(5) ? . .
C(14) C(15) 1.380(5) ? . .
C(15) C(16) 1.382(5) ? . .
C(16) C(17) 1.377(5) ? . .
C(17) C(18) 1.381(5) ? . .
C(19) C(20) 1.384(5) ? . .
C(19) C(24) 1.391(4) ? . .
C(20) C(21) 1.398(5) ? . .
C(21) C(22) 1.360(5) ? . .
C(22) C(23) 1.372(5) ? . .
C(23) C(24) 1.384(5) ? . .
C(25) C(26) 1.363(5) ? . .
C(25) C(30) 1.397(5) ? . .
C(26) C(27) 1.406(5) ? . .
C(27) C(28) 1.377(6) ? . .
C(28) C(29) 1.372(6) ? . .
C(29) C(30) 1.382(4) ? . .
C(31) C(32) 1.365(5) ? . .
C(31) C(36) 1.398(5) ? . .
C(32) C(33) 1.392(5) ? . .
C(33) C(32) 1.392(5) ? . .
C(33) C(34) 1.343(6) ? . .
C(34) C(33) 1.343(6) ? . .
C(34) C(35) 1.364(6) ? . .
C(35) C(36) 1.362(5) ? . .
C(37) C(38) 1.380(5) ? . .
C(37) C(42) 1.373(5) ? . .
C(38) C(39) 1.381(6) ? . .
C(39) C(40) 1.362(6) ? . .
C(40) C(41) 1.351(5) ? . .
C(41) C(42) 1.401(5) ? . .
C(43) C(44) 1.391(5) ? . .
C(43) C(48) 1.396(5) ? . .
C(44) C(45) 1.378(5) ? . .
C(45) C(46) 1.386(5) ? . .
C(46) C(47) 1.373(5) ? . .
C(47) C(48) 1.386(5) ? . .
C(49) C(50) 1.383(5) ? . .
C(49) C(54) 1.417(4) ? . .
C(50) C(51) 1.405(5) ? . .
C(51) C(52) 1.391(5) ? . .
C(52) C(53) 1.371(5) ? . .
C(53) C(54) 1.391(5) ? . .
C(55) C(56) 1.378(4) ? . .
C(55) C(60) 1.401(4) ? . .
C(56) C(57) 1.385(4) ? . .
C(57) C(58) 1.395(5) ? . .
C(58) C(59) 1.372(5) ? . .
C(59) C(60) 1.395(5) ? . .
C(61) C(62) 1.399(5) ? . .
C(61) C(66) 1.388(4) ? . .
C(62) C(63) 1.371(5) ? . .
C(63) C(64) 1.389(5) ? . .
C(64) C(65) 1.367(5) ? . .
C(65) C(66) 1.395(5) ? . .
C(67) C(68) 1.391(5) ? . .
C(67) C(72) 1.399(5) ? . .
C(68) C(69) 1.384(5) ? . .
C(69) C(70) 1.369(5) ? . .
C(70) C(71) 1.382(5) ? . .
C(71) C(72) 1.381(5) ? . .
C(73) C(74) 1.397(5) ? . .
C(73) C(78) 1.386(5) ? . .
C(74) C(75) 1.389(5) ? . .
C(75) C(76) 1.382(5) ? . .
C(76) C(77) 1.363(5) ? . .
C(77) C(78) 1.382(5) ? . .
C(79) C(80) 1.389(4) ? . .
C(79) C(84) 1.392(5) ? . .
C(80) C(81) 1.386(5) ? . .
C(81) C(82) 1.369(5) ? . .
C(82) C(83) 1.391(5) ? . .
C(83) C(84) 1.387(5) ? . .
C(85) C(86) 1.380(5) ? . .
C(85) C(90) 1.398(5) ? . .
C(86) C(87) 1.382(5) ? . .
C(87) C(88) 1.380(5) ? . .
C(88) C(89) 1.362(6) ? . .
C(89) C(90) 1.398(5) ? . .
C(91) C(92) 1.384(5) ? . .
C(91) C(96) 1.392(4) ? . .
C(92) C(93) 1.376(5) ? . .
C(93) C(94) 1.373(5) ? . .
C(94) C(95) 1.378(6) ? . .
C(95) C(96) 1.397(5) ? . .
C(2) H(1) 0.9500 ? . .
C(3) H(2) 0.9500 ? . .
C(4) H(3) 0.9501 ? . .
C(5) H(4) 0.9500 ? . .
C(8) H(5) 0.9501 ? . .
C(9) H(6) 0.9499 ? . .
C(10) H(7) 0.9500 ? . .
C(11) H(8) 0.9501 ? . .
C(12) H(9) 0.9501 ? . .
C(14) H(10) 0.9500 ? . .
C(15) H(11) 0.9500 ? . .
C(16) H(12) 0.9500 ? . .
C(17) H(13) 0.9500 ? . .
C(18) H(14) 0.9500 ? . .
C(20) H(15) 0.9500 ? . .
C(21) H(16) 0.9500 ? . .
C(22) H(17) 0.9500 ? . .
C(23) H(18) 0.9500 ? . .
C(24) H(19) 0.9501 ? . .
C(26) H(20) 0.9499 ? . .
C(27) H(21) 0.9500 ? . .
C(28) H(22) 0.9500 ? . .
C(29) H(23) 0.9499 ? . .
C(30) H(24) 0.9499 ? . .
C(32) H(25) 0.9501 ? . .
C(33) H(26) 0.9499 ? . .
C(34) H(27) 0.9500 ? . .
C(35) H(28) 0.9500 ? . .
C(36) H(29) 0.9500 ? . .
C(38) H(30) 0.9501 ? . .
C(39) H(31) 0.9500 ? . .
C(40) H(32) 0.9501 ? . .
C(41) H(33) 0.9500 ? . .
C(42) H(34) 0.9500 ? . .
C(44) H(35) 0.9500 ? . .
C(45) H(36) 0.9500 ? . .
C(46) H(37) 0.9499 ? . .
C(47) H(38) 0.9500 ? . .
C(48) H(39) 0.9499 ? . .
C(50) H(40) 0.9500 ? . .
C(51) H(41) 0.9501 ? . .
C(52) H(42) 0.9500 ? . .
C(53) H(43) 0.9500 ? . .
C(56) H(44) 0.9500 ? . .
C(57) H(45) 0.9500 ? . .
C(58) H(46) 0.9501 ? . .
C(59) H(47) 0.9500 ? . .
C(60) H(48) 0.9500 ? . .
C(62) H(49) 0.9501 ? . .
C(63) H(50) 0.9501 ? . .
C(64) H(51) 0.9500 ? . .
C(65) H(52) 0.9500 ? . .
C(66) H(53) 0.9500 ? . .
C(68) H(54) 0.9500 ? . .
C(69) H(55) 0.9500 ? . .
C(70) H(56) 0.9500 ? . .
C(71) H(57) 0.9500 ? . .
C(72) H(58) 0.9500 ? . .
C(74) H(59) 0.9499 ? . .
C(75) H(60) 0.9501 ? . .
C(76) H(61) 0.9500 ? . .
C(77) H(62) 0.9500 ? . .
C(78) H(63) 0.9501 ? . .
C(80) H(64) 0.9500 ? . .
C(81) H(65) 0.9500 ? . .
C(82) H(66) 0.9500 ? . .
C(83) H(67) 0.9500 ? . .
C(84) H(68) 0.9500 ? . .
C(86) H(69) 0.9500 ? . .
C(87) H(70) 0.9500 ? . .
C(88) H(71) 0.9499 ? . .
C(89) H(72) 0.9500 ? . .
C(90) H(73) 0.9500 ? . .
C(92) H(74) 0.9500 ? . .
C(93) H(75) 0.9501 ? . .
C(94) H(76) 0.9500 ? . .
C(95) H(77) 0.9500 ? . .
C(96) H(78) 0.9499 ? . .
H(26) C(33) 0.9499 ? . .

loop_
_geom_contact_atom_site_label_1
_geom_contact_atom_site_label_2
_geom_contact_distance
_geom_contact_publ_flag
_geom_contact_site_symmetry_1
_geom_contact_site_symmetry_2
Cu(1) C(1) 3.234(3) ? . .
Cu(1) C(6) 3.246(3) ? . .
Cu(1) C(7) 3.599(3) ? . .
Cu(1) C(13) 3.524(3) ? . .
Cu(1) C(25) 3.366(3) ? . .
Cu(1) C(31) 3.321(3) ? . .
Cu(1) C(37) 3.480(3) ? . .
Cu(1) C(43) 3.548(3) ? . .
Cu(2) C(49) 3.189(3) ? . .
Cu(2) C(54) 3.211(3) ? . .
Cu(2) C(61) 3.418(3) ? . .
Cu(2) C(67) 3.557(3) ? . .
Cu(2) C(73) 3.558(3) ? . .
Cu(2) C(79) 3.323(3) ? . .
Cu(2) C(84) 3.536(3) ? . .
Cu(2) C(85) 3.439(3) ? . .
Cu(2) C(90) 3.558(3) ? . .
Cu(2) C(91) 3.527(4) ? . .
P(1) C(32) 2.827(4) ? . .
P(1) C(36) 2.776(4) ? . .
P(1) C(38) 2.822(4) ? . .
P(1) C(42) 2.780(4) ? . .
P(1) C(44) 2.775(3) ? . .
P(1) C(48) 2.838(3) ? . .
P(2) P(3) 3.176(1) ? . .
P(2) C(2) 2.815(3) ? . .
P(2) C(6) 2.781(3) ? . .
P(2) C(8) 2.867(3) ? . .
P(2) C(12) 2.752(3) ? . .
P(2) C(14) 2.835(3) ? . .
P(2) C(18) 2.776(3) ? . .
P(3) C(1) 2.807(3) ? . .
P(3) C(5) 2.840(4) ? . .
P(3) C(20) 2.756(4) ? . .
P(3) C(24) 2.834(4) ? . .
P(3) C(26) 2.844(3) ? . .
P(3) C(30) 2.749(3) ? . .
P(4) C(80) 2.851(3) ? . .
P(4) C(84) 2.747(3) ? . .
P(4) C(86) 2.822(4) ? . .
P(4) C(90) 2.767(3) ? . .
P(4) C(92) 2.833(4) ? . .
P(4) C(96) 2.789(3) ? . .
P(5) P(6) 3.146(1) ? . .
P(5) C(50) 2.829(3) ? . .
P(5) C(54) 2.784(3) ? . .
P(5) C(56) 2.767(3) ? . .
P(5) C(60) 2.829(3) ? . .
P(5) C(62) 2.757(3) ? . .
P(5) C(66) 2.842(3) ? . .
P(6) C(49) 2.813(3) ? . .
P(6) C(53) 2.855(4) ? . .
P(6) C(68) 2.810(3) ? . .
P(6) C(72) 2.805(3) ? . .
P(6) C(74) 2.758(3) ? . .
P(6) C(78) 2.836(3) ? . .
C(1) C(3) 2.419(5) ? . .
C(1) C(4) 2.779(5) ? . .
C(1) C(5) 2.408(4) ? . .
C(1) C(7) 2.899(4) ? . .
C(1) C(13) 2.836(4) ? . .
C(1) C(14) 3.039(4) ? . .
C(2) C(4) 2.387(5) ? . .
C(2) C(5) 2.761(5) ? . .
C(2) C(6) 2.422(5) ? . .
C(2) C(7) 3.193(4) ? . .
C(2) C(13) 3.486(4) ? . .
C(2) C(14) 3.417(4) ? . .
C(3) C(5) 2.395(5) ? . .
C(3) C(6) 2.800(5) ? . .
C(3) C(90) 3.475(4) ? . 55602
C(4) C(6) 2.414(5) ? . .
C(4) C(90) 3.550(4) ? . 55602
C(5) C(19) 3.095(5) ? . .
C(5) C(24) 3.559(5) ? . .
C(6) C(19) 2.848(5) ? . .
C(6) C(20) 3.503(5) ? . .
C(6) C(25) 2.975(4) ? . .
C(6) C(26) 3.247(4) ? . .
C(7) C(9) 2.426(5) ? . .
C(7) C(10) 2.797(4) ? . .
C(7) C(11) 2.424(4) ? . .
C(7) C(13) 2.889(4) ? . .
C(7) C(18) 3.394(4) ? . .
C(8) C(10) 2.414(5) ? . .
C(8) C(11) 2.778(5) ? . .
C(8) C(12) 2.388(5) ? . .
C(8) C(13) 3.157(4) ? . .
C(8) C(18) 3.398(4) ? . .
C(9) C(11) 2.385(5) ? . .
C(9) C(12) 2.760(5) ? . .
C(10) C(12) 2.400(5) ? . .
C(13) C(15) 2.408(5) ? . .
C(13) C(16) 2.786(5) ? . .
C(13) C(17) 2.413(5) ? . .
C(14) C(16) 2.394(5) ? . .
C(14) C(17) 2.759(5) ? . .
C(14) C(18) 2.386(5) ? . .
C(15) C(17) 2.386(5) ? . .
C(15) C(18) 2.755(5) ? . .
C(16) C(18) 2.389(5) ? . .
C(17) C(45) 3.468(5) ? . .
C(17) C(46) 3.571(5) ? . .
C(18) C(43) 3.443(5) ? . .
C(18) C(44) 3.405(5) ? . .
C(18) C(83) 3.523(5) ? . 54602
C(19) C(21) 2.403(5) ? . .
C(19) C(22) 2.778(5) ? . .
C(19) C(23) 2.404(5) ? . .
C(19) C(25) 2.866(4) ? . .
C(19) C(30) 3.388(4) ? . .
C(20) C(22) 2.399(5) ? . .
C(20) C(23) 2.760(5) ? . .
C(20) C(24) 2.393(5) ? . .
C(21) C(23) 2.364(5) ? . .
C(21) C(24) 2.750(5) ? . .
C(22) C(24) 2.393(5) ? . .
C(23) C(77) 3.450(5) ? . 65602
C(24) C(25) 3.092(5) ? . .
C(24) C(30) 3.442(4) ? . .
C(24) C(77) 3.577(6) ? . 65602
C(24) C(78) 3.583(5) ? . 65602
C(25) C(27) 2.389(5) ? . .
C(25) C(28) 2.786(5) ? . .
C(25) C(29) 2.417(4) ? . .
C(26) C(28) 2.426(5) ? . .
C(26) C(29) 2.776(5) ? . .
C(26) C(30) 2.383(5) ? . .
C(27) C(29) 2.371(6) ? . .
C(27) C(30) 2.736(5) ? . .
C(28) C(30) 2.386(5) ? . .
C(31) C(33) 2.391(5) ? . .
C(31) C(34) 2.762(5) ? . .
C(31) C(35) 2.411(5) ? . .
C(31) C(37) 2.894(4) ? . .
C(31) C(43) 2.857(4) ? . .
C(31) C(48) 3.074(4) ? . .
C(32) C(34) 2.375(5) ? . .
C(32) C(35) 2.748(5) ? . .
C(32) C(36) 2.363(6) ? . .
C(32) C(37) 3.123(4) ? . .
C(32) C(64) 3.533(5) ? . 64602
C(32) C(65) 3.465(5) ? . 64602
C(33) C(31) 2.391(5) ? . .
C(33) C(35) 2.354(6) ? . .
C(33) C(36) 2.713(6) ? . .
C(34) C(36) 2.350(5) ? . .
C(35) C(33) 2.354(6) ? . .
C(36) C(33) 2.713(6) ? . .
C(36) C(43) 3.437(5) ? . .
C(36) C(48) 3.427(5) ? . .
C(37) C(39) 2.397(5) ? . .
C(37) C(40) 2.789(5) ? . .
C(37) C(41) 2.418(5) ? . .
C(37) C(43) 2.856(5) ? . .
C(37) C(44) 3.529(5) ? . .
C(38) C(40) 2.390(6) ? . .
C(38) C(41) 2.740(6) ? . .
C(38) C(42) 2.354(5) ? . .
C(38) C(43) 3.059(6) ? . .
C(38) C(44) 3.575(6) ? . .
C(39) C(41) 2.341(6) ? . .
C(39) C(42) 2.717(5) ? . .
C(40) C(42) 2.382(5) ? . .
C(43) C(45) 2.412(5) ? . .
C(43) C(46) 2.786(5) ? . .
C(43) C(47) 2.411(5) ? . .
C(44) C(46) 2.391(5) ? . .
C(44) C(47) 2.754(5) ? . .
C(44) C(48) 2.394(5) ? . .
C(45) C(47) 2.388(5) ? . .
C(45) C(48) 2.769(5) ? . .
C(46) C(48) 2.396(5) ? . .
C(49) C(51) 2.426(5) ? . .
C(49) C(52) 2.788(5) ? . .
C(49) C(53) 2.417(4) ? . .
C(49) C(55) 2.912(4) ? . .
C(49) C(61) 2.838(4) ? . .
C(49) C(66) 3.056(4) ? . .
C(50) C(52) 2.407(4) ? . .
C(50) C(53) 2.767(4) ? . .
C(50) C(54) 2.416(4) ? . .
C(50) C(55) 3.169(5) ? . .
C(50) C(60) 3.498(4) ? . .
C(50) C(66) 3.575(5) ? . .
C(51) C(53) 2.399(5) ? . .
C(51) C(54) 2.800(5) ? . .
C(52) C(54) 2.407(5) ? . .
C(53) C(67) 3.255(5) ? . .
C(53) C(72) 3.282(5) ? . .
C(53) C(73) 3.554(5) ? . .
C(54) C(61) 3.590(4) ? . .
C(54) C(67) 2.921(4) ? . .
C(54) C(72) 3.238(4) ? . .
C(54) C(73) 2.892(5) ? . .
C(54) C(78) 3.551(4) ? . .
C(55) C(57) 2.414(4) ? . .
C(55) C(58) 2.788(4) ? . .
C(55) C(59) 2.423(5) ? . .
C(55) C(61) 2.860(4) ? . .
C(55) C(62) 3.546(5) ? . .
C(56) C(58) 2.397(5) ? . .
C(56) C(59) 2.761(5) ? . .
C(56) C(60) 2.390(4) ? . .
C(57) C(59) 2.400(5) ? . .
C(57) C(60) 2.778(5) ? . .
C(57) C(72) 3.531(5) ? . 65602
C(58) C(60) 2.399(4) ? . .
C(58) C(72) 3.600(5) ? . 65602
C(60) C(61) 3.123(4) ? . .
C(61) C(63) 2.415(5) ? . .
C(61) C(64) 2.781(4) ? . .
C(61) C(65) 2.415(4) ? . .
C(61) C(74) 3.481(4) ? . .
C(62) C(64) 2.384(4) ? . .
C(62) C(65) 2.759(5) ? . .
C(62) C(66) 2.393(5) ? . .
C(63) C(65) 2.394(5) ? . .
C(63) C(66) 2.770(5) ? . .
C(64) C(32) 3.533(5) ? . 65602
C(64) C(66) 2.391(5) ? . .
C(65) C(32) 3.465(5) ? . 65602
C(66) C(74) 3.557(5) ? . .
C(67) C(69) 2.410(5) ? . .
C(67) C(70) 2.793(4) ? . .
C(67) C(71) 2.415(5) ? . .
C(67) C(73) 2.860(4) ? . .
C(67) C(78) 3.218(4) ? . .
C(68) C(70) 2.393(5) ? . .
C(68) C(71) 2.757(5) ? . .
C(68) C(72) 2.392(5) ? . .
C(68) C(73) 3.174(4) ? . .
C(68) C(78) 3.232(4) ? . .
C(69) C(71) 2.376(5) ? . .
C(69) C(72) 2.754(5) ? . .
C(70) C(72) 2.397(5) ? . .
C(72) C(57) 3.531(5) ? . 64602
C(72) C(58) 3.600(5) ? . 64602
C(73) C(75) 2.421(5) ? . .
C(73) C(76) 2.790(5) ? . .
C(73) C(77) 2.408(5) ? . .
C(74) C(76) 2.399(5) ? . .
C(74) C(77) 2.753(5) ? . .
C(74) C(78) 2.386(5) ? . .
C(75) C(77) 2.375(5) ? . .
C(75) C(78) 2.756(5) ? . .
C(76) C(78) 2.385(5) ? . .
C(77) C(23) 3.450(5) ? . 64602
C(77) C(24) 3.577(6) ? . 64602
C(78) C(24) 3.583(5) ? . 64602
C(79) C(81) 2.411(5) ? . .
C(79) C(82) 2.790(4) ? . .
C(79) C(83) 2.419(4) ? . .
C(79) C(85) 2.882(4) ? . .
C(79) C(86) 3.526(5) ? . .
C(79) C(91) 2.888(4) ? . .
C(79) C(92) 3.139(5) ? . .
C(80) C(82) 2.392(5) ? . .
C(80) C(83) 2.767(5) ? . .
C(80) C(84) 2.388(5) ? . .
C(80) C(85) 3.137(4) ? . .
C(80) C(86) 3.409(4) ? . .
C(81) C(83) 2.389(5) ? . .
C(81) C(84) 2.756(5) ? . .
C(82) C(84) 2.400(5) ? . .
C(83) C(18) 3.523(5) ? . 55602
C(84) C(91) 3.565(5) ? . .
C(84) C(92) 3.443(5) ? . .
C(85) C(87) 2.402(5) ? . .
C(85) C(88) 2.774(5) ? . .
C(85) C(89) 2.421(5) ? . .
C(85) C(91) 2.832(4) ? . .
C(85) C(96) 3.208(5) ? . .
C(86) C(88) 2.389(5) ? . .
C(86) C(89) 2.763(5) ? . .
C(86) C(90) 2.392(5) ? . .
C(86) C(91) 3.138(5) ? . .
C(86) C(96) 3.319(5) ? . .
C(87) C(89) 2.384(5) ? . .
C(87) C(90) 2.763(5) ? . .
C(88) C(90) 2.388(5) ? . .
C(90) C(3) 3.475(4) ? . 54602
C(90) C(4) 3.550(4) ? . 54602
C(91) C(93) 2.408(5) ? . .
C(91) C(94) 2.795(5) ? . .
C(91) C(95) 2.416(5) ? . .
C(92) C(94) 2.387(5) ? . .
C(92) C(95) 2.745(5) ? . .
C(92) C(96) 2.382(5) ? . .
C(93) C(95) 2.373(5) ? . .
C(93) C(96) 2.760(5) ? . .
C(94) C(96) 2.410(5) ? . .
I(1) H(9) 2.9653 ? . .
I(1) H(15) 3.2311 ? . .
I(1) H(17) 3.5457 ? . 54502
I(1) H(26) 3.0256 ? . 55502
I(1) H(34) 3.1907 ? . .
I(1) H(51) 3.3319 ? . 45401
I(1) H(60) 3.3473 ? . 45401
I(1) H(61) 3.3487 ? . 45401
I(1) H(71) 3.2484 ? . 55602
I(2) H(2) 3.1191 ? . 54602
I(2) H(3) 3.1034 ? . 54602
I(2) H(22) 3.2575 ? . .
I(2) H(36) 3.2110 ? . .
I(2) H(44) 2.9807 ? . .
I(2) H(46) 3.5781 ? . 64602
I(2) H(58) 3.3133 ? . .
Cu(1) H(9) 3.2666 ? . .
Cu(1) H(15) 3.6000 ? . .
Cu(1) H(29) 3.2839 ? . .
Cu(1) H(34) 3.1880 ? . .
Cu(1) H(35) 3.5173 ? . .
Cu(2) H(44) 3.4069 ? . .
Cu(2) H(49) 3.4955 ? . .
Cu(2) H(59) 3.1112 ? . .
Cu(2) H(68) 3.1209 ? . .
Cu(2) H(73) 2.9843 ? . .
P(1) H(25) 2.9380 ? . .
P(1) H(29) 2.8298 ? . .
P(1) H(30) 2.9182 ? . .
P(1) H(34) 2.8391 ? . .
P(1) H(35) 2.8415 ? . .
P(1) H(39) 2.9506 ? . .
P(2) H(1) 2.9097 ? . .
P(2) H(5) 2.9881 ? . .
P(2) H(9) 2.7875 ? . .
P(2) H(10) 2.9406 ? . .
P(2) H(14) 2.8339 ? . .
P(2) H(29) 3.4364 ? . .
P(3) H(4) 2.9334 ? . .
P(3) H(15) 2.8171 ? . .
P(3) H(19) 2.9422 ? . .
P(3) H(20) 2.9714 ? . .
P(3) H(24) 2.7861 ? . .
P(4) H(59) 3.5577 ? . .
P(4) H(64) 2.9736 ? . .
P(4) H(68) 2.7939 ? . .
P(4) H(69) 2.9190 ? . .
P(4) H(73) 2.8318 ? . .
P(4) H(74) 2.9201 ? . .
P(4) H(78) 2.8549 ? . .
P(5) H(40) 2.9292 ? . .
P(5) H(44) 2.8262 ? . .
P(5) H(48) 2.9303 ? . .
P(5) H(49) 2.8134 ? . .
P(5) H(53) 2.9638 ? . .
P(5) H(59) 3.5795 ? . .
P(6) H(43) 2.9459 ? . .
P(6) H(54) 2.9034 ? . .
P(6) H(58) 2.8966 ? . .
P(6) H(59) 2.8208 ? . .
P(6) H(63) 2.9479 ? . .
P(6) H(73) 3.2478 ? . .
C(1) H(1) 2.0383 ? . .
C(1) H(2) 3.2729 ? . .
C(1) H(4) 3.2666 ? . .
C(1) H(9) 3.5502 ? . .
C(1) H(10) 2.5533 ? . .
C(1) H(20) 3.4399 ? . .
C(1) H(72) 3.3352 ? . 55602
C(2) H(2) 2.0314 ? . .
C(2) H(3) 3.2427 ? . .
C(2) H(10) 2.8131 ? . .
C(2) H(37) 3.5423 ? . 55602
C(2) H(72) 3.1045 ? . 55602
C(2) H(73) 3.5916 ? . 55602
C(3) H(1) 2.0306 ? . .
C(3) H(3) 2.0227 ? . .
C(3) H(4) 3.2486 ? . .
C(3) H(10) 3.5349 ? . .
C(3) H(37) 2.9611 ? . 55602
C(3) H(72) 3.4963 ? . 55602
C(3) H(73) 3.0165 ? . 55602
C(4) H(1) 3.2450 ? . .
C(4) H(2) 2.0374 ? . .
C(4) H(4) 2.0226 ? . .
C(4) H(12) 3.1566 ? . 55602
C(4) H(37) 3.4076 ? . 55602
C(4) H(73) 3.3105 ? . 55602
C(5) H(2) 3.2553 ? . .
C(5) H(3) 2.0281 ? . .
C(5) H(12) 2.7592 ? . 55602
C(5) H(20) 3.1981 ? . .
C(5) H(64) 3.4423 ? . 55602
C(6) H(1) 3.2783 ? . .
C(6) H(3) 3.2699 ? . .
C(6) H(4) 2.0354 ? . .
C(6) H(10) 3.1127 ? . .
C(6) H(12) 3.5589 ? . 55602
C(6) H(15) 3.4600 ? . .
C(6) H(20) 2.7953 ? . .
C(7) H(1) 2.7866 ? . .
C(7) H(5) 2.0349 ? . .
C(7) H(6) 3.2829 ? . .
C(7) H(8) 3.2790 ? . .
C(7) H(9) 2.0239 ? . .
C(7) H(14) 3.1850 ? . .
C(7) H(29) 3.4330 ? . .
C(8) H(1) 2.9454 ? . .
C(8) H(6) 2.0626 ? . .
C(8) H(7) 3.2728 ? . .
C(8) H(9) 3.2425 ? . .
C(8) H(14) 3.2782 ? . .
C(8) H(56) 3.3449 ? . 55602
C(8) H(67) 3.4295 ? . 54602
C(9) H(5) 2.0632 ? . .
C(9) H(7) 2.0182 ? . .
C(9) H(8) 3.2411 ? . .
C(9) H(55) 3.2325 ? . 55602
C(9) H(56) 3.1942 ? . 55602
C(9) H(68) 3.4348 ? . 54602
C(10) H(5) 3.2694 ? . .
C(10) H(6) 2.0140 ? . .
C(10) H(8) 2.0308 ? . .
C(10) H(9) 3.2575 ? . .
C(10) H(31) 3.1281 ? . 45501
C(10) H(49) 3.5598 ? . 54602
C(10) H(55) 3.0496 ? . 55602
C(10) H(74) 3.3651 ? . 54602
C(10) H(75) 3.4309 ? . 54602
C(11) H(6) 3.2392 ? . .
C(11) H(7) 2.0311 ? . .
C(11) H(9) 2.0421 ? . .
C(11) H(55) 3.2884 ? . 55602
C(11) H(75) 3.0435 ? . 54602
C(11) H(77) 3.1418 ? . 45401
C(12) H(5) 3.2476 ? . .
C(12) H(7) 3.2600 ? . .
C(12) H(8) 2.0472 ? . .
C(12) H(29) 3.5954 ? . .
C(12) H(72) 3.1371 ? . 55602
C(13) H(1) 3.4205 ? . .
C(13) H(5) 2.7202 ? . .
C(13) H(10) 2.0322 ? . .
C(13) H(11) 3.2611 ? . .
C(13) H(13) 3.2666 ? . .
C(13) H(14) 2.0301 ? . .
C(13) H(35) 3.5673 ? . .
C(14) H(1) 3.4646 ? . .
C(14) H(5) 3.4245 ? . .
C(14) H(11) 2.0263 ? . .
C(14) H(12) 3.2499 ? . .
C(14) H(14) 3.2428 ? . .
C(14) H(20) 3.1039 ? . .
C(14) H(41) 3.0226 ? . 45501
C(15) H(10) 2.0262 ? . .
C(15) H(12) 2.0299 ? . .
C(15) H(13) 3.2459 ? . .
C(15) H(41) 3.0855 ? . 45501
C(15) H(42) 3.3152 ? . 45501
C(16) H(4) 3.3642 ? . 54602
C(16) H(10) 3.2486 ? . .
C(16) H(11) 2.0327 ? . .
C(16) H(13) 2.0277 ? . .
C(16) H(14) 3.2465 ? . .
C(16) H(20) 3.2636 ? . 54602
C(16) H(42) 3.1220 ? . 45501
C(17) H(11) 3.2453 ? . .
C(17) H(12) 2.0294 ? . .
C(17) H(14) 2.0309 ? . .
C(17) H(20) 3.2748 ? . 54602
C(17) H(21) 3.5376 ? . 54602
C(17) H(42) 3.5802 ? . 45501
C(17) H(66) 3.2127 ? . 54602
C(17) H(67) 3.0374 ? . 54602
C(18) H(5) 2.9192 ? . .
C(18) H(10) 3.2466 ? . .
C(18) H(12) 3.2484 ? . .
C(18) H(13) 2.0278 ? . .
C(18) H(29) 3.3878 ? . .
C(18) H(66) 3.3061 ? . 54602
C(18) H(67) 2.8476 ? . 54602
C(19) H(4) 2.6803 ? . .
C(19) H(15) 2.0304 ? . .
C(19) H(16) 3.2589 ? . .
C(19) H(18) 3.2620 ? . .
C(19) H(19) 2.0370 ? . .
C(19) H(24) 3.1692 ? . .
C(19) H(62) 3.3940 ? . 65602
C(20) H(4) 3.3535 ? . .
C(20) H(16) 2.0427 ? . .
C(20) H(17) 3.2602 ? . .
C(20) H(19) 3.2510 ? . .
C(20) H(26) 3.0870 ? . 55502
C(20) H(62) 3.5230 ? . 65602
C(20) H(70) 3.5725 ? . 55602
C(21) H(15) 2.0532 ? . .
C(21) H(17) 2.0165 ? . .
C(21) H(18) 3.2179 ? . .
C(21) H(25) 3.4974 ? . 55502
C(21) H(26) 3.3201 ? . 55502
C(21) H(64) 3.3840 ? . 55602
C(21) H(70) 3.5276 ? . 55602
C(22) H(15) 3.2560 ? . .
C(22) H(16) 2.0046 ? . .
C(22) H(18) 2.0168 ? . .
C(22) H(19) 3.2490 ? . .
C(22) H(52) 3.1976 ? . 65602
C(22) H(65) 3.2343 ? . 55602
C(23) H(16) 3.2192 ? . .
C(23) H(17) 2.0179 ? . .
C(23) H(19) 2.0350 ? . .
C(23) H(52) 3.2982 ? . 65602
C(23) H(53) 3.4061 ? . 65602
C(23) H(62) 3.5827 ? . 65602
C(23) H(65) 2.9887 ? . 55602
C(24) H(4) 2.8375 ? . .
C(24) H(15) 3.2524 ? . .
C(24) H(17) 3.2471 ? . .
C(24) H(18) 2.0334 ? . .
C(24) H(24) 3.3552 ? . .
C(24) H(62) 3.4498 ? . 65602
C(24) H(63) 3.4626 ? . 65602
C(24) H(65) 3.4296 ? . 55602
C(25) H(19) 2.6338 ? . .
C(25) H(20) 2.0165 ? . .
C(25) H(21) 3.2428 ? . .
C(25) H(23) 3.2729 ? . .
C(25) H(24) 2.0371 ? . .
C(25) H(35) 2.8668 ? . .
C(26) H(10) 3.3211 ? . .
C(26) H(12) 3.2580 ? . 55602
C(26) H(13) 3.3496 ? . 55602
C(26) H(19) 3.2711 ? . .
C(26) H(21) 2.0485 ? . .
C(26) H(22) 3.2827 ? . .
C(26) H(24) 3.2357 ? . .
C(26) H(35) 3.0322 ? . .
C(26) H(42) 3.5292 ? . 65602
C(27) H(13) 3.4976 ? . 55602
C(27) H(20) 2.0586 ? . .
C(27) H(22) 2.0289 ? . .
C(27) H(23) 3.2308 ? . .
C(27) H(35) 3.1214 ? . .
C(27) H(42) 3.3561 ? . 65602
C(27) H(45) 3.5737 ? . .
C(28) H(20) 3.2805 ? . .
C(28) H(21) 2.0192 ? . .
C(28) H(23) 2.0207 ? . .
C(28) H(24) 3.2417 ? . .
C(28) H(35) 3.0815 ? . .
C(28) H(36) 3.5236 ? . .
C(28) H(43) 3.1225 ? . 65602
C(28) H(44) 3.4843 ? . .
C(28) H(45) 3.2301 ? . .
C(29) H(21) 3.2260 ? . .
C(29) H(22) 2.0277 ? . .
C(29) H(24) 2.0299 ? . .
C(29) H(35) 2.9177 ? . .
C(29) H(43) 2.8264 ? . 65602
C(29) H(63) 3.2587 ? . 65602
C(30) H(19) 2.9912 ? . .
C(30) H(20) 3.2468 ? . .
C(30) H(22) 3.2475 ? . .
C(30) H(23) 2.0314 ? . .
C(30) H(35) 2.7867 ? . .
C(30) H(43) 3.1413 ? . 65602
C(30) H(63) 2.9744 ? . 65602
C(31) H(25) 2.0114 ? . .
C(31) H(26) 3.2419 ? . .
C(31) H(28) 3.2672 ? . .
C(31) H(29) 2.0338 ? . .
C(31) H(39) 2.6048 ? . .
C(32) H(16) 3.0950 ? . 54502
C(32) H(26) 2.0344 ? . .
C(32) H(27) 3.2330 ? . .
C(32) H(29) 3.2177 ? . .
C(32) H(39) 3.1994 ? . .
C(32) H(51) 3.1312 ? . 64602
C(32) H(52) 3.0046 ? . 64602
C(33) H(15) 3.4768 ? . 54502
C(33) H(16) 3.3179 ? . 54502
C(33) H(17) 3.5208 ? . 54501
C(33) H(25) 2.0430 ? . .
C(33) H(27) 1.9928 ? . .
C(33) H(28) 3.2117 ? . .
C(33) H(51) 3.2307 ? . 64602
C(33) H(52) 3.0215 ? . 64602
C(33) H(61) 3.4567 ? . 45401
C(34) H(17) 3.3828 ? . 54501
C(34) H(25) 3.2295 ? . .
C(34) H(26) 1.9963 ? . .
C(34) H(28) 2.0210 ? . .
C(34) H(29) 3.2073 ? . .
C(34) H(33) 3.4831 ? . 54502
C(34) H(61) 3.1270 ? . 45401
C(34) H(62) 3.4139 ? . 45401
C(35) H(26) 3.2112 ? . .
C(35) H(27) 2.0105 ? . .
C(35) H(29) 2.0075 ? . .
C(35) H(61) 3.1524 ? . 45401
C(35) H(74) 3.3275 ? . 54602
C(36) H(14) 3.3483 ? . .
C(36) H(25) 3.2275 ? . .
C(36) H(27) 3.2082 ? . .
C(36) H(28) 2.0161 ? . .
C(36) H(39) 2.8984 ? . .
C(36) H(61) 3.5078 ? . 45401
C(37) H(24) 3.2034 ? . .
C(37) H(25) 2.6444 ? . .
C(37) H(30) 2.0230 ? . .
C(37) H(31) 3.2506 ? . .
C(37) H(33) 3.2688 ? . .
C(37) H(34) 2.0092 ? . .
C(37) H(35) 3.4882 ? . .
C(38) H(25) 3.1717 ? . .
C(38) H(31) 2.0265 ? . .
C(38) H(32) 3.2458 ? . .
C(38) H(34) 3.2116 ? . .
C(38) H(48) 3.2791 ? . 64602
C(39) H(7) 3.2876 ? . 65501
C(39) H(30) 2.0300 ? . .
C(39) H(32) 2.0138 ? . .
C(39) H(33) 3.2024 ? . .
C(39) H(55) 3.5147 ? . 65602
C(40) H(30) 3.2421 ? . .
C(40) H(31) 2.0027 ? . .
C(40) H(33) 2.0033 ? . .
C(40) H(34) 3.2370 ? . .
C(40) H(55) 3.4565 ? . 65602
C(40) H(69) 3.4447 ? . 55401
C(41) H(24) 3.5654 ? . .
C(41) H(27) 3.3176 ? . 55502
C(41) H(31) 3.1938 ? . .
C(41) H(32) 2.0077 ? . .
C(41) H(34) 2.0494 ? . .
C(41) H(62) 3.2616 ? . 65602
C(41) H(69) 3.2646 ? . 55401
C(42) H(24) 3.0597 ? . .
C(42) H(25) 3.0606 ? . .
C(42) H(27) 3.4551 ? . 55502
C(42) H(30) 3.2154 ? . .
C(42) H(32) 3.2471 ? . .
C(42) H(33) 2.0479 ? . .
C(42) H(62) 3.4909 ? . 65602
C(43) H(14) 3.1877 ? . .
C(43) H(29) 3.3170 ? . .
C(43) H(30) 2.5844 ? . .
C(43) H(35) 2.0346 ? . .
C(43) H(36) 3.2694 ? . .
C(43) H(38) 3.2700 ? . .
C(43) H(39) 2.0432 ? . .
C(44) H(14) 3.5361 ? . .
C(44) H(30) 3.0919 ? . .
C(44) H(36) 2.0315 ? . .
C(44) H(37) 3.2479 ? . .
C(44) H(39) 3.2557 ? . .
C(45) H(13) 3.5948 ? . .
C(45) H(35) 2.0204 ? . .
C(45) H(37) 2.0340 ? . .
C(45) H(38) 3.2422 ? . .
C(45) H(47) 3.3363 ? . 64602
C(46) H(13) 3.3220 ? . .
C(46) H(35) 3.2455 ? . .
C(46) H(36) 2.0325 ? . .
C(46) H(38) 2.0151 ? . .
C(46) H(39) 3.2504 ? . .
C(46) H(40) 3.3338 ? . 64602
C(46) H(48) 3.4324 ? . 64602
C(47) H(13) 3.4358 ? . .
C(47) H(36) 3.2433 ? . .
C(47) H(37) 2.0244 ? . .
C(47) H(39) 2.0340 ? . .
C(47) H(40) 3.2890 ? . 64602
C(47) H(48) 3.3372 ? . 64602
C(47) H(53) 3.3311 ? . 64602
C(47) H(66) 3.0450 ? . 54602
C(48) H(14) 3.3940 ? . .
C(48) H(29) 3.4523 ? . .
C(48) H(30) 2.9414 ? . .
C(48) H(35) 3.2538 ? . .
C(48) H(37) 3.2543 ? . .
C(48) H(38) 2.0367 ? . .
C(48) H(48) 3.5600 ? . 64602
C(48) H(52) 3.5992 ? . 64602
C(48) H(53) 3.4312 ? . 64602
C(48) H(66) 3.0746 ? . 54602
C(49) H(40) 2.0238 ? . .
C(49) H(41) 3.2818 ? . .
C(49) H(43) 3.2738 ? . .
C(49) H(48) 3.5783 ? . .
C(49) H(53) 2.6029 ? . .
C(50) H(38) 3.0850 ? . 65602
C(50) H(41) 2.0570 ? . .
C(50) H(42) 3.2661 ? . .
C(50) H(46) 3.5206 ? . 64602
C(50) H(48) 3.4161 ? . .
C(50) H(53) 2.8920 ? . .
C(50) H(57) 3.2837 ? . 65602
C(51) H(38) 3.1118 ? . 65602
C(51) H(40) 2.0501 ? . .
C(51) H(42) 2.0356 ? . .
C(51) H(43) 3.2542 ? . .
C(51) H(46) 3.4249 ? . 64602
C(52) H(19) 3.2015 ? . 64602
C(52) H(40) 3.2656 ? . .
C(52) H(41) 2.0452 ? . .
C(52) H(43) 2.0187 ? . .
C(52) H(45) 2.8555 ? . 64602
C(52) H(46) 3.4433 ? . 64602
C(53) H(19) 3.0795 ? . 64602
C(53) H(41) 3.2566 ? . .
C(53) H(42) 2.0189 ? . .
C(53) H(45) 3.0556 ? . 64602
C(53) H(46) 3.5037 ? . 64602
C(53) H(58) 2.9074 ? . .
C(53) H(63) 3.3156 ? . .
C(54) H(40) 3.2723 ? . .
C(54) H(42) 3.2605 ? . .
C(54) H(43) 2.0291 ? . .
C(54) H(46) 3.5769 ? . 64602
C(54) H(53) 3.1684 ? . .
C(54) H(58) 2.8556 ? . .
C(54) H(63) 3.4694 ? . .
C(55) H(6) 3.1494 ? . 55602
C(55) H(40) 2.7019 ? . .
C(55) H(44) 2.0167 ? . .
C(55) H(45) 3.2694 ? . .
C(55) H(47) 3.2809 ? . .
C(55) H(48) 2.0446 ? . .
C(55) H(49) 3.4407 ? . .
C(55) H(57) 3.4511 ? . 65602
C(56) H(6) 2.8658 ? . 55602
C(56) H(22) 3.2092 ? . .
C(56) H(40) 3.5511 ? . .
C(56) H(45) 2.0405 ? . .
C(56) H(46) 3.2564 ? . .
C(56) H(48) 3.2476 ? . .
C(56) H(57) 3.1694 ? . 65602
C(56) H(68) 3.1747 ? . .
C(57) H(6) 2.7700 ? . 55602
C(57) H(22) 3.3109 ? . .
C(57) H(44) 2.0280 ? . .
C(57) H(46) 2.0434 ? . .
C(57) H(47) 3.2566 ? . .
C(57) H(57) 3.2853 ? . 65602
C(57) H(58) 2.8492 ? . 65602
C(58) H(6) 2.9568 ? . 55602
C(58) H(44) 3.2541 ? . .
C(58) H(45) 2.0458 ? . .
C(58) H(47) 2.0188 ? . .
C(58) H(48) 3.2565 ? . .
C(58) H(56) 3.0672 ? . 56501
C(58) H(58) 2.7300 ? . 65602
C(59) H(6) 3.2202 ? . 55602
C(59) H(45) 3.2568 ? . .
C(59) H(46) 2.0194 ? . .
C(59) H(48) 2.0467 ? . .
C(59) H(56) 3.3624 ? . 56501
C(59) H(58) 3.4911 ? . 65602
C(60) H(6) 3.2934 ? . 55602
C(60) H(30) 3.2126 ? . 65602
C(60) H(31) 3.5553 ? . 65602
C(60) H(40) 2.7891 ? . .
C(60) H(44) 3.2468 ? . .
C(60) H(46) 3.2561 ? . .
C(60) H(47) 2.0446 ? . .
C(61) H(48) 2.7080 ? . .
C(61) H(49) 2.0401 ? . .
C(61) H(50) 3.2728 ? . .
C(61) H(52) 3.2704 ? . .
C(61) H(53) 2.0340 ? . .
C(61) H(59) 2.9839 ? . .
C(62) H(7) 3.4101 ? . 55602
C(62) H(31) 3.3744 ? . 65602
C(62) H(48) 3.4182 ? . .
C(62) H(50) 2.0257 ? . .
C(62) H(51) 3.2409 ? . .
C(62) H(53) 3.2549 ? . .
C(62) H(59) 2.9479 ? . .
C(63) H(31) 3.4294 ? . 65602
C(63) H(49) 2.0158 ? . .
C(63) H(51) 2.0359 ? . .
C(63) H(52) 3.2522 ? . .
C(63) H(59) 3.3410 ? . .
C(64) H(25) 3.0555 ? . 65602
C(64) H(26) 3.5500 ? . 65602
C(64) H(49) 3.2411 ? . .
C(64) H(50) 2.0391 ? . .
C(64) H(52) 2.0190 ? . .
C(64) H(53) 3.2461 ? . .
C(64) H(60) 3.4551 ? . .
C(65) H(17) 3.2773 ? . 64602
C(65) H(18) 3.1178 ? . 64602
C(65) H(25) 3.3020 ? . 65602
C(65) H(39) 3.2181 ? . 65602
C(65) H(50) 3.2492 ? . .
C(65) H(51) 2.0142 ? . .
C(65) H(53) 2.0409 ? . .
C(66) H(18) 2.9847 ? . 64602
C(66) H(30) 3.5924 ? . 65602
C(66) H(39) 3.3768 ? . 65602
C(66) H(48) 3.0544 ? . .
C(66) H(49) 3.2509 ? . .
C(66) H(51) 3.2489 ? . .
C(66) H(52) 2.0420 ? . .
C(66) H(59) 3.4012 ? . .
C(67) H(23) 3.3486 ? . 64602
C(67) H(43) 2.8866 ? . .
C(67) H(54) 2.0356 ? . .
C(67) H(55) 3.2659 ? . .
C(67) H(57) 3.2714 ? . .
C(67) H(58) 2.0468 ? . .
C(67) H(63) 2.8604 ? . .
C(67) H(73) 3.0814 ? . .
C(68) H(23) 3.3234 ? . 64602
C(68) H(55) 2.0324 ? . .
C(68) H(56) 3.2514 ? . .
C(68) H(58) 3.2543 ? . .
C(68) H(63) 2.8933 ? . .
C(68) H(72) 3.4144 ? . .
C(68) H(73) 2.9938 ? . .
C(69) H(1) 3.3892 ? . 54602
C(69) H(23) 3.2272 ? . 64602
C(69) H(54) 2.0303 ? . .
C(69) H(56) 2.0226 ? . .
C(69) H(57) 3.2322 ? . .
C(69) H(72) 3.4227 ? . .
C(70) H(1) 3.0618 ? . 54602
C(70) H(23) 3.1511 ? . 64602
C(70) H(46) 3.5188 ? . 54501
C(70) H(54) 3.2455 ? . .
C(70) H(55) 2.0117 ? . .
C(70) H(57) 2.0276 ? . .
C(70) H(58) 3.2497 ? . .
C(71) H(1) 3.5354 ? . 54602
C(71) H(2) 3.2544 ? . 54602
C(71) H(22) 3.5198 ? . 64602
C(71) H(23) 3.1804 ? . 64602
C(71) H(40) 3.5978 ? . 64602
C(71) H(55) 3.2318 ? . .
C(71) H(56) 2.0322 ? . .
C(71) H(58) 2.0238 ? . .
C(72) H(2) 3.2317 ? . 54602
C(72) H(23) 3.3021 ? . 64602
C(72) H(43) 2.9497 ? . .
C(72) H(45) 3.5087 ? . 64602
C(72) H(54) 3.2537 ? . .
C(72) H(56) 3.2539 ? . .
C(72) H(57) 2.0297 ? . .
C(73) H(43) 3.4396 ? . .
C(73) H(54) 2.7811 ? . .
C(73) H(59) 2.0406 ? . .
C(73) H(60) 3.2746 ? . .
C(73) H(62) 3.2600 ? . .
C(73) H(63) 2.0267 ? . .
C(74) H(60) 2.0348 ? . .
C(74) H(61) 3.2558 ? . .
C(74) H(63) 3.2454 ? . .
C(74) H(78) 3.0404 ? . .
C(75) H(59) 2.0364 ? . .
C(75) H(61) 2.0281 ? . .
C(75) H(62) 3.2340 ? . .
C(75) H(78) 3.4803 ? . .
C(76) H(59) 3.2557 ? . .
C(76) H(60) 2.0354 ? . .
C(76) H(62) 2.0119 ? . .
C(76) H(63) 3.2389 ? . .
C(77) H(24) 3.5689 ? . 64602
C(77) H(33) 3.3342 ? . 64602
C(77) H(60) 3.2349 ? . .
C(77) H(61) 2.0187 ? . .
C(77) H(63) 2.0298 ? . .
C(78) H(18) 3.5974 ? . 64602
C(78) H(24) 3.2757 ? . 64602
C(78) H(43) 3.2873 ? . .
C(78) H(54) 2.8294 ? . .
C(78) H(59) 3.2456 ? . .
C(78) H(61) 3.2455 ? . .
C(78) H(62) 2.0261 ? . .
C(79) H(3) 3.5228 ? . 54602
C(79) H(28) 3.2700 ? . 55602
C(79) H(64) 2.0336 ? . .
C(79) H(65) 3.2657 ? . .
C(79) H(67) 3.2727 ? . .
C(79) H(68) 2.0322 ? . .
C(79) H(69) 3.4433 ? . .
C(79) H(74) 2.6794 ? . .
C(80) H(3) 3.2675 ? . 54602
C(80) H(4) 3.3109 ? . 54602
C(80) H(28) 3.1490 ? . 55602
C(80) H(65) 2.0333 ? . .
C(80) H(66) 3.2510 ? . .
C(80) H(68) 3.2450 ? . .
C(80) H(69) 3.3489 ? . .
C(80) H(74) 3.5479 ? . .
C(81) H(4) 3.3080 ? . 54602
C(81) H(11) 3.5080 ? . .
C(81) H(28) 3.2656 ? . 55602
C(81) H(64) 2.0318 ? . .
C(81) H(66) 2.0215 ? . .
C(81) H(67) 3.2491 ? . .
C(82) H(11) 3.3004 ? . .
C(82) H(13) 3.2039 ? . 55602
C(82) H(14) 3.0802 ? . 55602
C(82) H(28) 3.4851 ? . 55602
C(82) H(29) 3.4793 ? . 55602
C(82) H(39) 3.5347 ? . 55602
C(82) H(64) 3.2453 ? . .
C(82) H(65) 2.0153 ? . .
C(82) H(67) 2.0455 ? . .
C(82) H(68) 3.2575 ? . .
C(83) H(13) 3.3052 ? . 55602
C(83) H(14) 2.9062 ? . 55602
C(83) H(21) 3.1127 ? . .
C(83) H(28) 3.5893 ? . 55602
C(83) H(29) 3.5795 ? . 55602
C(83) H(65) 3.2459 ? . .
C(83) H(66) 2.0379 ? . .
C(83) H(68) 2.0333 ? . .
C(84) H(28) 3.4883 ? . 55602
C(84) H(44) 3.3583 ? . .
C(84) H(64) 3.2485 ? . .
C(84) H(66) 3.2576 ? . .
C(84) H(67) 2.0338 ? . .
C(84) H(74) 2.7256 ? . .
C(85) H(64) 2.6860 ? . .
C(85) H(69) 2.0199 ? . .
C(85) H(70) 3.2573 ? . .
C(85) H(72) 3.2778 ? . .
C(85) H(73) 2.0414 ? . .
C(85) H(78) 2.9056 ? . .
C(86) H(64) 2.7154 ? . .
C(86) H(70) 2.0316 ? . .
C(86) H(71) 3.2472 ? . .
C(86) H(73) 3.2491 ? . .
C(86) H(78) 3.1314 ? . .
C(87) H(15) 3.1156 ? . 54602
C(87) H(16) 3.3713 ? . 54602
C(87) H(64) 3.5194 ? . .
C(87) H(69) 2.0326 ? . .
C(87) H(71) 2.0285 ? . .
C(87) H(72) 3.2425 ? . .
C(88) H(9) 3.5493 ? . 54602
C(88) H(15) 3.1170 ? . 54602
C(88) H(69) 3.2486 ? . .
C(88) H(70) 2.0314 ? . .
C(88) H(72) 2.0158 ? . .
C(88) H(73) 3.2464 ? . .
C(89) H(9) 3.5513 ? . 54602
C(89) H(54) 3.5467 ? . .
C(89) H(70) 3.2392 ? . .
C(89) H(71) 2.0066 ? . .
C(89) H(73) 2.0500 ? . .
C(90) H(54) 3.3804 ? . .
C(90) H(64) 3.4597 ? . .
C(90) H(69) 3.2482 ? . .
C(90) H(71) 3.2453 ? . .
C(90) H(72) 2.0449 ? . .
C(91) H(49) 2.9774 ? . .
C(91) H(59) 3.4764 ? . .
C(91) H(68) 3.4747 ? . .
C(91) H(69) 2.7444 ? . .
C(91) H(74) 2.0203 ? . .
C(91) H(75) 3.2578 ? . .
C(91) H(77) 3.2690 ? . .
C(91) H(78) 2.0333 ? . .
C(92) H(7) 3.5473 ? . 55602
C(92) H(28) 3.0101 ? . 55602
C(92) H(49) 3.0821 ? . .
C(92) H(68) 3.3524 ? . .
C(92) H(69) 3.4656 ? . .
C(92) H(75) 2.0203 ? . .
C(92) H(76) 3.2456 ? . .
C(92) H(78) 3.2403 ? . .
C(93) H(7) 3.4956 ? . 55602
C(93) H(8) 3.3608 ? . 55602
C(93) H(28) 3.5865 ? . 55602
C(93) H(49) 3.5080 ? . .
C(93) H(74) 2.0247 ? . .
C(93) H(76) 2.0269 ? . .
C(93) H(77) 3.2327 ? . .
C(94) H(32) 3.4887 ? . 55601
C(94) H(50) 3.2052 ? . .
C(94) H(74) 3.2419 ? . .
C(94) H(75) 2.0241 ? . .
C(94) H(77) 2.0266 ? . .
C(94) H(78) 3.2681 ? . .
C(95) H(8) 3.3423 ? . 65601
C(95) H(32) 3.0159 ? . 55601
C(95) H(50) 3.1888 ? . .
C(95) H(75) 3.2341 ? . .
C(95) H(76) 2.0304 ? . .
C(95) H(78) 2.0509 ? . .
C(96) H(32) 3.4231 ? . 55601
C(96) H(49) 3.3059 ? . .
C(96) H(59) 2.9201 ? . .
C(96) H(69) 2.9921 ? . .
C(96) H(74) 3.2379 ? . .
C(96) H(76) 3.2687 ? . .
C(96) H(77) 2.0387 ? . .
H(1) C(69) 3.3892 ? . 55602
H(1) C(70) 3.0618 ? . 55602
H(1) C(71) 3.5354 ? . 55602
H(2) I(2) 3.1191 ? . 55602
H(2) C(71) 3.2544 ? . 55602
H(2) C(72) 3.2317 ? . 55602
H(3) I(2) 3.1034 ? . 55602
H(3) C(79) 3.5228 ? . 55602
H(3) C(80) 3.2675 ? . 55602
H(4) C(16) 3.3642 ? . 55602
H(4) C(80) 3.3109 ? . 55602
H(4) C(81) 3.3080 ? . 55602
H(6) C(55) 3.1494 ? . 54602
H(6) C(56) 2.8658 ? . 54602
H(6) C(57) 2.7700 ? . 54602
H(6) C(58) 2.9568 ? . 54602
H(6) C(59) 3.2202 ? . 54602
H(6) C(60) 3.2934 ? . 54602
H(7) C(39) 3.2876 ? . 45501
H(7) C(62) 3.4101 ? . 54602
H(7) C(92) 3.5473 ? . 54602
H(7) C(93) 3.4956 ? . 54602
H(8) C(93) 3.3608 ? . 54602
H(8) C(95) 3.3423 ? . 45401
H(9) C(88) 3.5493 ? . 55602
H(9) C(89) 3.5513 ? . 55602
H(12) C(4) 3.1566 ? . 54602
H(12) C(5) 2.7592 ? . 54602
H(12) C(6) 3.5589 ? . 54602
H(12) C(26) 3.2580 ? . 54602
H(13) C(26) 3.3496 ? . 54602
H(13) C(27) 3.4976 ? . 54602
H(13) C(82) 3.2039 ? . 54602
H(13) C(83) 3.3052 ? . 54602
H(14) C(82) 3.0802 ? . 54602
H(14) C(83) 2.9062 ? . 54602
H(15) C(33) 3.4768 ? . 55502
H(15) C(87) 3.1156 ? . 55602
H(15) C(88) 3.1170 ? . 55602
H(16) C(32) 3.0950 ? . 55502
H(16) C(33) 3.3179 ? . 55502
H(16) C(87) 3.3713 ? . 55602
H(17) I(1) 3.5457 ? . 55502
H(17) C(33) 3.5208 ? . 56501
H(17) C(34) 3.3828 ? . 56501
H(17) C(65) 3.2773 ? . 65602
H(18) C(65) 3.1178 ? . 65602
H(18) C(66) 2.9847 ? . 65602
H(18) C(78) 3.5974 ? . 65602
H(19) C(52) 3.2015 ? . 65602
H(19) C(53) 3.0795 ? . 65602
H(20) C(16) 3.2636 ? . 55602
H(20) C(17) 3.2748 ? . 55602
H(21) C(17) 3.5376 ? . 55602
H(22) C(71) 3.5198 ? . 65602
H(23) C(67) 3.3486 ? . 65602
H(23) C(68) 3.3234 ? . 65602
H(23) C(69) 3.2272 ? . 65602
H(23) C(70) 3.1511 ? . 65602
H(23) C(71) 3.1804 ? . 65602
H(23) C(72) 3.3021 ? . 65602
H(24) C(77) 3.5689 ? . 65602
H(24) C(78) 3.2757 ? . 65602
H(25) C(21) 3.4974 ? . 54502
H(25) C(33) 2.0430 ? . .
H(25) C(64) 3.0555 ? . 64602
H(25) C(65) 3.3020 ? . 64602
H(26) I(1) 3.0256 ? . 54502
H(26) C(20) 3.0870 ? . 54502
H(26) C(21) 3.3201 ? . 54502
H(26) C(64) 3.5500 ? . 64602
H(27) C(33) 1.9928 ? . .
H(27) C(41) 3.3176 ? . 54502
H(27) C(42) 3.4551 ? . 54502
H(28) C(33) 3.2117 ? . .
H(28) C(79) 3.2700 ? . 54602
H(28) C(80) 3.1490 ? . 54602
H(28) C(81) 3.2656 ? . 54602
H(28) C(82) 3.4851 ? . 54602
H(28) C(83) 3.5893 ? . 54602
H(28) C(84) 3.4883 ? . 54602
H(28) C(92) 3.0101 ? . 54602
H(28) C(93) 3.5865 ? . 54602
H(29) C(82) 3.4793 ? . 54602
H(29) C(83) 3.5795 ? . 54602
H(30) C(60) 3.2126 ? . 64602
H(30) C(66) 3.5924 ? . 64602
H(31) C(10) 3.1281 ? . 65501
H(31) C(60) 3.5553 ? . 64602
H(31) C(62) 3.3744 ? . 64602
H(31) C(63) 3.4294 ? . 64602
H(32) C(94) 3.4887 ? . 55401
H(32) C(95) 3.0159 ? . 55401
H(32) C(96) 3.4231 ? . 55401
H(33) C(34) 3.4831 ? . 55502
H(33) C(77) 3.3342 ? . 65602
H(37) C(2) 3.5423 ? . 54602
H(37) C(3) 2.9611 ? . 54602
H(37) C(4) 3.4076 ? . 54602
H(38) C(50) 3.0850 ? . 64602
H(38) C(51) 3.1118 ? . 64602
H(39) C(65) 3.2181 ? . 64602
H(39) C(66) 3.3768 ? . 64602
H(39) C(82) 3.5347 ? . 54602
H(40) C(46) 3.3338 ? . 65602
H(40) C(47) 3.2890 ? . 65602
H(40) C(71) 3.5978 ? . 65602
H(41) C(14) 3.0226 ? . 65501
H(41) C(15) 3.0855 ? . 65501
H(42) C(15) 3.3152 ? . 65501
H(42) C(16) 3.1220 ? . 65501
H(42) C(17) 3.5802 ? . 65501
H(42) C(26) 3.5292 ? . 64602
H(42) C(27) 3.3561 ? . 64602
H(43) C(28) 3.1225 ? . 64602
H(43) C(29) 2.8264 ? . 64602
H(43) C(30) 3.1413 ? . 64602
H(45) C(52) 2.8555 ? . 65602
H(45) C(53) 3.0556 ? . 65602
H(45) C(72) 3.5087 ? . 65602
H(46) I(2) 3.5781 ? . 65602
H(46) C(50) 3.5206 ? . 65602
H(46) C(51) 3.4249 ? . 65602
H(46) C(52) 3.4433 ? . 65602
H(46) C(53) 3.5037 ? . 65602
H(46) C(54) 3.5769 ? . 65602
H(46) C(70) 3.5188 ? . 56501
H(47) C(45) 3.3363 ? . 65602
H(48) C(38) 3.2791 ? . 65602
H(48) C(46) 3.4324 ? . 65602
H(48) C(47) 3.3372 ? . 65602
H(48) C(48) 3.5600 ? . 65602
H(49) C(10) 3.5598 ? . 55602
H(51) I(1) 3.3319 ? . 65601
H(51) C(32) 3.1312 ? . 65602
H(51) C(33) 3.2307 ? . 65602
H(52) C(22) 3.1976 ? . 64602
H(52) C(23) 3.2982 ? . 64602
H(52) C(32) 3.0046 ? . 65602
H(52) C(33) 3.0215 ? . 65602
H(52) C(48) 3.5992 ? . 65602
H(53) C(23) 3.4061 ? . 64602
H(53) C(47) 3.3311 ? . 65602
H(53) C(48) 3.4312 ? . 65602
H(55) C(9) 3.2325 ? . 54602
H(55) C(10) 3.0496 ? . 54602
H(55) C(11) 3.2884 ? . 54602
H(55) C(39) 3.5147 ? . 64602
H(55) C(40) 3.4565 ? . 64602
H(56) C(8) 3.3449 ? . 54602
H(56) C(9) 3.1942 ? . 54602
H(56) C(58) 3.0672 ? . 54501
H(56) C(59) 3.3624 ? . 54501
H(57) C(50) 3.2837 ? . 64602
H(57) C(55) 3.4511 ? . 64602
H(57) C(56) 3.1694 ? . 64602
H(57) C(57) 3.2853 ? . 64602
H(58) C(57) 2.8492 ? . 64602
H(58) C(58) 2.7300 ? . 64602
H(58) C(59) 3.4911 ? . 64602
H(60) I(1) 3.3473 ? . 65601
H(61) I(1) 3.3487 ? . 65601
H(61) C(33) 3.4567 ? . 65601
H(61) C(34) 3.1270 ? . 65601
H(61) C(35) 3.1524 ? . 65601
H(61) C(36) 3.5078 ? . 65601
H(62) C(19) 3.3940 ? . 64602
H(62) C(20) 3.5230 ? . 64602
H(62) C(23) 3.5827 ? . 64602
H(62) C(24) 3.4498 ? . 64602
H(62) C(34) 3.4139 ? . 65601
H(62) C(41) 3.2616 ? . 64602
H(62) C(42) 3.4909 ? . 64602
H(63) C(24) 3.4626 ? . 64602
H(63) C(29) 3.2587 ? . 64602
H(63) C(30) 2.9744 ? . 64602
H(64) C(5) 3.4423 ? . 54602
H(64) C(21) 3.3840 ? . 54602
H(65) C(22) 3.2343 ? . 54602
H(65) C(23) 2.9887 ? . 54602
H(65) C(24) 3.4296 ? . 54602
H(66) C(17) 3.2127 ? . 55602
H(66) C(18) 3.3061 ? . 55602
H(66) C(47) 3.0450 ? . 55602
H(66) C(48) 3.0746 ? . 55602
H(67) C(8) 3.4295 ? . 55602
H(67) C(17) 3.0374 ? . 55602
H(67) C(18) 2.8476 ? . 55602
H(68) C(9) 3.4348 ? . 55602
H(69) C(40) 3.4447 ? . 55601
H(69) C(41) 3.2646 ? . 55601
H(70) C(20) 3.5725 ? . 54602
H(70) C(21) 3.5276 ? . 54602
H(71) I(1) 3.2484 ? . 54602
H(72) C(1) 3.3352 ? . 54602
H(72) C(2) 3.1045 ? . 54602
H(72) C(3) 3.4963 ? . 54602
H(72) C(12) 3.1371 ? . 54602
H(73) C(2) 3.5916 ? . 54602
H(73) C(3) 3.0165 ? . 54602
H(73) C(4) 3.3105 ? . 54602
H(74) C(10) 3.3651 ? . 55602
H(74) C(35) 3.3275 ? . 55602
H(75) C(10) 3.4309 ? . 55602
H(75) C(11) 3.0435 ? . 55602
H(77) C(11) 3.1418 ? . 65601

loop_
_geom_torsion_atom_site_label_1
_geom_torsion_atom_site_label_2
_geom_torsion_atom_site_label_3
_geom_torsion_atom_site_label_4
_geom_torsion
_geom_torsion_publ_flag
_geom_torsion_site_symmetry_1
_geom_torsion_site_symmetry_2
_geom_torsion_site_symmetry_3
_geom_torsion_site_symmetry_4
I(1) Cu(1) P(1) C(31) -43.0(1) ? . . . .
I(1) Cu(1) P(1) C(37) 74.5(1) ? . . . .
I(1) Cu(1) P(1) C(43) -160.7(1) ? . . . .
P(2) Cu(1) P(1) C(31) 84.1(1) ? . . . .
P(2) Cu(1) P(1) C(37) -158.4(1) ? . . . .
P(2) Cu(1) P(1) C(43) -33.6(1) ? . . . .
P(3) Cu(1) P(1) C(31) -169.1(1) ? . . . .
P(3) Cu(1) P(1) C(37) -51.6(1) ? . . . .
P(3) Cu(1) P(1) C(43) 73.2(1) ? . . . .
I(1) Cu(1) P(2) C(1) -91.6(1) ? . . . .
I(1) Cu(1) P(2) C(7) 26.0(1) ? . . . .
I(1) Cu(1) P(2) C(13) 156.3(1) ? . . . .
P(1) Cu(1) P(2) C(1) 149.10(9) ? . . . .
P(1) Cu(1) P(2) C(7) -93.4(1) ? . . . .
P(1) Cu(1) P(2) C(13) 37.0(1) ? . . . .
P(3) Cu(1) P(2) C(1) 21.92(9) ? . . . .
P(3) Cu(1) P(2) C(7) 139.5(1) ? . . . .
P(3) Cu(1) P(2) C(13) -90.2(1) ? . . . .
I(1) Cu(1) P(3) C(6) 98.6(1) ? . . . .
I(1) Cu(1) P(3) C(19) -19.9(1) ? . . . .
I(1) Cu(1) P(3) C(25) -146.4(1) ? . . . .
P(1) Cu(1) P(3) C(6) -139.8(1) ? . . . .
P(1) Cu(1) P(3) C(19) 101.7(1) ? . . . .
P(1) Cu(1) P(3) C(25) -24.8(1) ? . . . .
P(2) Cu(1) P(3) C(6) -19.3(1) ? . . . .
P(2) Cu(1) P(3) C(19) -137.8(1) ? . . . .
P(2) Cu(1) P(3) C(25) 95.7(1) ? . . . .
I(2) Cu(2) P(4) C(79) -30.6(1) ? . . . .
I(2) Cu(2) P(4) C(85) 87.1(1) ? . . . .
I(2) Cu(2) P(4) C(91) -151.0(1) ? . . . .
P(5) Cu(2) P(4) C(79) 90.3(1) ? . . . .
P(5) Cu(2) P(4) C(85) -152.0(1) ? . . . .
P(5) Cu(2) P(4) C(91) -30.1(1) ? . . . .
P(6) Cu(2) P(4) C(79) -151.4(1) ? . . . .
P(6) Cu(2) P(4) C(85) -33.7(1) ? . . . .
P(6) Cu(2) P(4) C(91) 88.2(1) ? . . . .
I(2) Cu(2) P(5) C(49) -68.9(1) ? . . . .
I(2) Cu(2) P(5) C(55) 51.9(1) ? . . . .
I(2) Cu(2) P(5) C(61) -177.9(1) ? . . . .
P(4) Cu(2) P(5) C(49) 164.81(9) ? . . . .
P(4) Cu(2) P(5) C(55) -74.4(1) ? . . . .
P(4) Cu(2) P(5) C(61) 55.8(1) ? . . . .
P(6) Cu(2) P(5) C(49) 31.1(1) ? . . . .
P(6) Cu(2) P(5) C(55) 151.9(1) ? . . . .
P(6) Cu(2) P(5) C(61) -77.9(1) ? . . . .
I(2) Cu(2) P(6) C(54) 70.1(1) ? . . . .
I(2) Cu(2) P(6) C(67) -45.2(1) ? . . . .
I(2) Cu(2) P(6) C(73) -175.6(1) ? . . . .
P(4) Cu(2) P(6) C(54) -164.06(9) ? . . . .
P(4) Cu(2) P(6) C(67) 80.7(1) ? . . . .
P(4) Cu(2) P(6) C(73) -49.8(1) ? . . . .
P(5) Cu(2) P(6) C(54) -28.4(1) ? . . . .
P(5) Cu(2) P(6) C(67) -143.7(1) ? . . . .
P(5) Cu(2) P(6) C(73) 85.9(1) ? . . . .
Cu(1) P(1) C(31) C(32) 122.8(3) ? . . . .
Cu(1) P(1) C(31) C(36) -55.1(3) ? . . . .
C(37) P(1) C(31) C(32) -1.8(3) ? . . . .
C(37) P(1) C(31) C(36) -179.7(2) ? . . . .
C(43) P(1) C(31) C(32) -109.0(3) ? . . . .
C(43) P(1) C(31) C(36) 73.1(3) ? . . . .
Cu(1) P(1) C(37) C(38) 147.7(3) ? . . . .
Cu(1) P(1) C(37) C(42) -29.2(3) ? . . . .
C(31) P(1) C(37) C(38) -93.0(3) ? . . . .
C(31) P(1) C(37) C(42) 90.1(3) ? . . . .
C(43) P(1) C(37) C(38) 14.4(3) ? . . . .
C(43) P(1) C(37) C(42) -162.5(3) ? . . . .
Cu(1) P(1) C(43) C(44) -49.0(3) ? . . . .
Cu(1) P(1) C(43) C(48) 133.1(3) ? . . . .
C(31) P(1) C(43) C(44) -169.3(2) ? . . . .
C(31) P(1) C(43) C(48) 12.7(3) ? . . . .
C(37) P(1) C(43) C(44) 82.0(3) ? . . . .
C(37) P(1) C(43) C(48) -95.9(3) ? . . . .
Cu(1) P(2) C(1) C(2) 161.7(2) ? . . . .
Cu(1) P(2) C(1) C(6) -21.3(2) ? . . . .
C(7) P(2) C(1) C(2) 33.1(3) ? . . . .
C(7) P(2) C(1) C(6) -149.8(2) ? . . . .
C(13) P(2) C(1) C(2) -75.2(2) ? . . . .
C(13) P(2) C(1) C(6) 101.8(2) ? . . . .
Cu(1) P(2) C(7) C(8) 150.2(2) ? . . . .
Cu(1) P(2) C(7) C(12) -27.5(3) ? . . . .
C(1) P(2) C(7) C(8) -92.9(3) ? . . . .
C(1) P(2) C(7) C(12) 89.5(3) ? . . . .
C(13) P(2) C(7) C(8) 14.2(3) ? . . . .
C(13) P(2) C(7) C(12) -163.5(2) ? . . . .
Cu(1) P(2) C(13) C(14) 105.4(3) ? . . . .
Cu(1) P(2) C(13) C(18) -72.3(3) ? . . . .
C(1) P(2) C(13) C(14) -7.6(3) ? . . . .
C(1) P(2) C(13) C(18) 174.8(2) ? . . . .
C(7) P(2) C(13) C(14) -116.6(3) ? . . . .
C(7) P(2) C(13) C(18) 65.7(3) ? . . . .
Cu(1) P(3) C(6) C(1) 12.1(2) ? . . . .
Cu(1) P(3) C(6) C(5) -162.3(2) ? . . . .
C(19) P(3) C(6) C(1) 148.1(2) ? . . . .
C(19) P(3) C(6) C(5) -26.3(3) ? . . . .
C(25) P(3) C(6) C(1) -104.0(2) ? . . . .
C(25) P(3) C(6) C(5) 81.6(3) ? . . . .
Cu(1) P(3) C(19) C(20) 36.9(3) ? . . . .
Cu(1) P(3) C(19) C(24) -147.5(3) ? . . . .
C(6) P(3) C(19) C(20) -82.3(3) ? . . . .
C(6) P(3) C(19) C(24) 93.2(3) ? . . . .
C(25) P(3) C(19) C(20) 165.9(3) ? . . . .
C(25) P(3) C(19) C(24) -18.5(3) ? . . . .
Cu(1) P(3) C(25) C(26) -103.9(3) ? . . . .
Cu(1) P(3) C(25) C(30) 68.5(2) ? . . . .
C(6) P(3) C(25) C(26) 8.5(3) ? . . . .
C(6) P(3) C(25) C(30) -179.2(2) ? . . . .
C(19) P(3) C(25) C(26) 115.8(3) ? . . . .
C(19) P(3) C(25) C(30) -71.9(2) ? . . . .
Cu(2) P(4) C(79) C(80) 130.4(3) ? . . . .
Cu(2) P(4) C(79) C(84) -45.0(3) ? . . . .
C(85) P(4) C(79) C(80) 6.0(3) ? . . . .
C(85) P(4) C(79) C(84) -169.3(2) ? . . . .
C(91) P(4) C(79) C(80) -100.3(3) ? . . . .
C(91) P(4) C(79) C(84) 84.4(3) ? . . . .
Cu(2) P(4) C(85) C(86) 166.9(2) ? . . . .
Cu(2) P(4) C(85) C(90) -17.0(3) ? . . . .
C(79) P(4) C(85) C(86) -72.7(3) ? . . . .
C(79) P(4) C(85) C(90) 103.4(2) ? . . . .
C(91) P(4) C(85) C(86) 35.7(3) ? . . . .
C(91) P(4) C(85) C(90) -148.2(2) ? . . . .
Cu(2) P(4) C(91) C(92) 101.6(3) ? . . . .
Cu(2) P(4) C(91) C(96) -75.9(3) ? . . . .
C(79) P(4) C(91) C(92) -21.3(3) ? . . . .
C(79) P(4) C(91) C(96) 161.2(3) ? . . . .
C(85) P(4) C(91) C(92) -129.9(3) ? . . . .
C(85) P(4) C(91) C(96) 52.6(3) ? . . . .
Cu(2) P(5) C(49) C(50) 153.0(2) ? . . . .
Cu(2) P(5) C(49) C(54) -28.4(2) ? . . . .
C(55) P(5) C(49) C(50) 18.4(3) ? . . . .
C(55) P(5) C(49) C(54) -163.1(2) ? . . . .
C(61) P(5) C(49) C(50) -89.6(2) ? . . . .
C(61) P(5) C(49) C(54) 88.9(2) ? . . . .
Cu(2) P(5) C(55) C(56) -16.5(3) ? . . . .
Cu(2) P(5) C(55) C(60) 160.6(2) ? . . . .
C(49) P(5) C(55) C(56) 102.6(3) ? . . . .
C(49) P(5) C(55) C(60) -80.3(3) ? . . . .
C(61) P(5) C(55) C(56) -150.3(3) ? . . . .
C(61) P(5) C(55) C(60) 26.7(3) ? . . . .
Cu(2) P(5) C(61) C(62) -57.0(3) ? . . . .
Cu(2) P(5) C(61) C(66) 116.0(3) ? . . . .
C(49) P(5) C(61) C(62) -165.9(2) ? . . . .
C(49) P(5) C(61) C(66) 7.1(3) ? . . . .
C(55) P(5) C(61) C(62) 84.3(2) ? . . . .
C(55) P(5) C(61) C(66) -102.7(3) ? . . . .
Cu(2) P(6) C(54) C(49) 19.4(2) ? . . . .
Cu(2) P(6) C(54) C(53) -160.2(2) ? . . . .
C(67) P(6) C(54) C(49) 145.0(2) ? . . . .
C(67) P(6) C(54) C(53) -34.6(3) ? . . . .
C(73) P(6) C(54) C(49) -106.4(2) ? . . . .
C(73) P(6) C(54) C(53) 74.0(3) ? . . . .
Cu(2) P(6) C(67) C(68) -98.9(3) ? . . . .
Cu(2) P(6) C(67) C(72) 72.5(3) ? . . . .
C(54) P(6) C(67) C(68) 147.7(2) ? . . . .
C(54) P(6) C(67) C(72) -40.8(3) ? . . . .
C(73) P(6) C(67) C(68) 38.6(3) ? . . . .
C(73) P(6) C(67) C(72) -149.9(2) ? . . . .
Cu(2) P(6) C(73) C(74) -6.3(3) ? . . . .
Cu(2) P(6) C(73) C(78) 174.3(3) ? . . . .
C(54) P(6) C(73) C(74) 106.6(3) ? . . . .
C(54) P(6) C(73) C(78) -72.8(3) ? . . . .
C(67) P(6) C(73) C(74) -143.5(3) ? . . . .
C(67) P(6) C(73) C(78) 37.1(3) ? . . . .
P(2) C(1) C(2) C(3) 177.8(3) ? . . . .
C(6) C(1) C(2) C(3) 0.8(4) ? . . . .
P(2) C(1) C(6) P(3) 6.3(3) ? . . . .
P(2) C(1) C(6) C(5) -179.1(3) ? . . . .
C(2) C(1) C(6) P(3) -176.6(2) ? . . . .
C(2) C(1) C(6) C(5) -2.0(4) ? . . . .
C(1) C(2) C(3) C(4) 0.2(4) ? . . . .
C(2) C(3) C(4) C(5) -0.0(5) ? . . . .
C(3) C(4) C(5) C(6) -1.3(5) ? . . . .
C(4) C(5) C(6) P(3) 176.7(2) ? . . . .
C(4) C(5) C(6) C(1) 2.3(5) ? . . . .
P(2) C(7) C(8) C(9) -176.2(3) ? . . . .
C(12) C(7) C(8) C(9) 1.5(5) ? . . . .
P(2) C(7) C(12) C(11) 177.0(3) ? . . . .
C(8) C(7) C(12) C(11) -0.8(5) ? . . . .
C(7) C(8) C(9) C(10) -0.4(5) ? . . . .
C(8) C(9) C(10) C(11) -1.4(5) ? . . . .
C(9) C(10) C(11) C(12) 2.0(5) ? . . . .
C(10) C(11) C(12) C(7) -0.9(5) ? . . . .
P(2) C(13) C(14) C(15) -176.8(3) ? . . . .
C(18) C(13) C(14) C(15) 0.9(5) ? . . . .
P(2) C(13) C(18) C(17) 178.4(3) ? . . . .
C(14) C(13) C(18) C(17) 0.6(5) ? . . . .
C(13) C(14) C(15) C(16) -2.2(5) ? . . . .
C(14) C(15) C(16) C(17) 1.8(5) ? . . . .
C(15) C(16) C(17) C(18) -0.3(5) ? . . . .
C(16) C(17) C(18) C(13) -0.9(5) ? . . . .
P(3) C(19) C(20) C(21) 177.5(3) ? . . . .
C(24) C(19) C(20) C(21) 1.8(6) ? . . . .
P(3) C(19) C(24) C(23) -178.3(3) ? . . . .
C(20) C(19) C(24) C(23) -2.8(5) ? . . . .
C(19) C(20) C(21) C(22) -0.2(5) ? . . . .
C(20) C(21) C(22) C(23) -0.5(6) ? . . . .
C(21) C(22) C(23) C(24) -0.5(6) ? . . . .
C(22) C(23) C(24) C(19) 2.1(6) ? . . . .
P(3) C(25) C(26) C(27) 172.2(3) ? . . . .
C(30) C(25) C(26) C(27) 0.2(4) ? . . . .
P(3) C(25) C(30) C(29) -173.8(3) ? . . . .
C(26) C(25) C(30) C(29) -1.0(5) ? . . . .
C(25) C(26) C(27) C(28) 0.4(5) ? . . . .
C(26) C(27) C(28) C(29) -0.1(4) ? . . . .
C(27) C(28) C(29) C(30) -0.7(5) ? . . . .
C(28) C(29) C(30) C(25) 1.3(5) ? . . . .
P(1) C(31) C(32) C(33) 179.4(3) ? . . . .
C(36) C(31) C(32) C(33) -2.8(5) ? . . . .
P(1) C(31) C(36) C(35) -177.7(3) ? . . . .
C(32) C(31) C(36) C(35) 4.3(5) ? . . . .
C(31) C(32) C(33) C(34) -0.1(4) ? . . . .
C(32) C(33) C(34) C(35) 1.7(6) ? . . . .
C(33) C(34) C(35) C(36) -0.3(6) ? . . . .
C(34) C(35) C(36) C(31) -2.8(6) ? . . . .
P(1) C(37) C(38) C(39) -176.5(3) ? . . . .
C(42) C(37) C(38) C(39) 0.5(6) ? . . . .
P(1) C(37) C(42) C(41) 177.9(3) ? . . . .
C(38) C(37) C(42) C(41) 0.8(5) ? . . . .
C(37) C(38) C(39) C(40) -0.8(7) ? . . . .
C(38) C(39) C(40) C(41) -0.2(5) ? . . . .
C(39) C(40) C(41) C(42) 1.5(6) ? . . . .
C(40) C(41) C(42) C(37) -1.8(6) ? . . . .
P(1) C(43) C(44) C(45) -177.1(3) ? . . . .
C(48) C(43) C(44) C(45) 1.0(5) ? . . . .
P(1) C(43) C(48) C(47) 177.9(3) ? . . . .
C(44) C(43) C(48) C(47) 0.0(5) ? . . . .
C(43) C(44) C(45) C(46) -1.2(5) ? . . . .
C(44) C(45) C(46) C(47) 0.5(6) ? . . . .
C(45) C(46) C(47) C(48) 0.5(6) ? . . . .
C(46) C(47) C(48) C(43) -0.7(5) ? . . . .
P(5) C(49) C(50) C(51) 176.0(2) ? . . . .
C(54) C(49) C(50) C(51) -2.5(4) ? . . . .
P(5) C(49) C(54) P(6) 6.0(3) ? . . . .
P(5) C(49) C(54) C(53) -174.4(2) ? . . . .
C(50) C(49) C(54) P(6) -175.4(2) ? . . . .
C(50) C(49) C(54) C(53) 4.2(4) ? . . . .
C(49) C(50) C(51) C(52) -1.0(4) ? . . . .
C(50) C(51) C(52) C(53) 3.0(5) ? . . . .
C(51) C(52) C(53) C(54) -1.3(5) ? . . . .
C(52) C(53) C(54) P(6) 177.2(2) ? . . . .
C(52) C(53) C(54) C(49) -2.3(4) ? . . . .
P(5) C(55) C(56) C(57) 178.2(3) ? . . . .
C(60) C(55) C(56) C(57) 1.0(5) ? . . . .
P(5) C(55) C(60) C(59) -179.0(3) ? . . . .
C(56) C(55) C(60) C(59) -2.0(5) ? . . . .
C(55) C(56) C(57) C(58) -0.1(4) ? . . . .
C(56) C(57) C(58) C(59) 0.1(4) ? . . . .
C(57) C(58) C(59) C(60) -1.0(6) ? . . . .
C(58) C(59) C(60) C(55) 2.0(6) ? . . . .
P(5) C(61) C(62) C(63) 173.2(3) ? . . . .
C(66) C(61) C(62) C(63) -0.2(5) ? . . . .
P(5) C(61) C(66) C(65) -172.3(3) ? . . . .
C(62) C(61) C(66) C(65) 0.7(5) ? . . . .
C(61) C(62) C(63) C(64) -1.2(5) ? . . . .
C(62) C(63) C(64) C(65) 2.1(5) ? . . . .
C(63) C(64) C(65) C(66) -1.7(5) ? . . . .
C(64) C(65) C(66) C(61) 0.3(5) ? . . . .
P(6) C(67) C(68) C(69) 174.0(3) ? . . . .
C(72) C(67) C(68) C(69) 2.4(5) ? . . . .
P(6) C(67) C(72) C(71) -175.5(3) ? . . . .
C(68) C(67) C(72) C(71) -3.8(5) ? . . . .
C(67) C(68) C(69) C(70) -0.0(5) ? . . . .
C(68) C(69) C(70) C(71) -1.0(5) ? . . . .
C(69) C(70) C(71) C(72) -0.4(5) ? . . . .
C(70) C(71) C(72) C(67) 2.9(5) ? . . . .
P(6) C(73) C(74) C(75) -177.6(3) ? . . . .
C(78) C(73) C(74) C(75) 1.8(5) ? . . . .
P(6) C(73) C(78) C(77) 178.0(3) ? . . . .
C(74) C(73) C(78) C(77) -1.4(5) ? . . . .
C(73) C(74) C(75) C(76) -1.4(5) ? . . . .
C(74) C(75) C(76) C(77) 0.5(6) ? . . . .
C(75) C(76) C(77) C(78) 0.0(6) ? . . . .
C(76) C(77) C(78) C(73) 0.5(6) ? . . . .
P(4) C(79) C(80) C(81) -175.7(3) ? . . . .
C(84) C(79) C(80) C(81) -0.5(5) ? . . . .
P(4) C(79) C(84) C(83) 176.6(3) ? . . . .
C(80) C(79) C(84) C(83) 1.0(5) ? . . . .
C(79) C(80) C(81) C(82) -0.0(5) ? . . . .
C(80) C(81) C(82) C(83) 0.0(5) ? . . . .
C(81) C(82) C(83) C(84) 0.4(6) ? . . . .
C(82) C(83) C(84) C(79) -1.0(5) ? . . . .
P(4) C(85) C(86) C(87) 177.6(3) ? . . . .
C(90) C(85) C(86) C(87) 1.5(4) ? . . . .
P(4) C(85) C(90) C(89) -177.9(3) ? . . . .
C(86) C(85) C(90) C(89) -1.6(4) ? . . . .
C(85) C(86) C(87) C(88) -0.9(5) ? . . . .
C(86) C(87) C(88) C(89) 0.3(5) ? . . . .
C(87) C(88) C(89) C(90) -0.5(5) ? . . . .
C(88) C(89) C(90) C(85) 1.1(5) ? . . . .
P(4) C(91) C(92) C(93) -178.0(3) ? . . . .
C(96) C(91) C(92) C(93) -0.4(6) ? . . . .
P(4) C(91) C(96) C(95) 177.4(3) ? . . . .
C(92) C(91) C(96) C(95) -0.2(5) ? . . . .
C(91) C(92) C(93) C(94) 1.2(6) ? . . . .
C(92) C(93) C(94) C(95) -1.3(7) ? . . . .
C(93) C(94) C(95) C(96) 0.7(6) ? . . . .
C(94) C(95) C(96) C(91) 0.1(5) ? . . . .
